data_7059876
loop_
_publ_author_name
'Harrison, Daniel P.'
'Kumar, Varshini J.'
'Noppers, Johanna N.'
'Gluyas, Josef B. G.'
'Sobolev, Alexandre N.'
'Moggach, Stephen A.'
'Low, Paul J.'

_publ_section_title
;
 Iron vs. ruthenium: syntheses, structures and IR spectroelectrochemical
 characterisation of half-sandwich Group 8 acetylide complexes
;
_journal_issue 33
_journal_name_full 'New Journal of Chemistry'
_journal_page_first 14932
_journal_page_last 14943
_journal_paper_doi 10.1039/D0NJ03093G
_journal_volume 45
_journal_year 2021
_chemical_formula_moiety 'C39 H34 Fe P2'
_chemical_formula_sum 'C39 H34 Fe P2'
_chemical_formula_weight 620.45
_space_group_crystal_system monoclinic
_space_group_IT_number 13
_space_group_name_Hall '-P 2yc'
_space_group_name_H-M_alt 'P 1 2/c 1'
_atom_sites_solution_hydrogens geom
_audit_creation_method SHELXL-2018/3
_audit_update_record
;
2020-06-15 deposited with the CCDC.	2020-08-05 downloaded from the CCDC.
;
_cell_angle_alpha 90
_cell_angle_beta 100.680(4)
_cell_angle_gamma 90
_cell_formula_units_Z 16
_cell_length_a 39.5527(15)
_cell_length_b 9.5048(4)
_cell_length_c 33.7838(16)
_cell_measurement_reflns_used 3016
_cell_measurement_temperature 100(2)
_cell_measurement_theta_max 66.576
_cell_measurement_theta_min 3.796
_cell_volume 12480.7(9)
_computing_cell_refinement 'CrysAlisPro 1.171.39.46 (Rigaku OD, 2018)'
_computing_data_collection 'CrysAlisPro 1.171.39.46 (Rigaku OD, 2018)'
_computing_data_reduction 'CrysAlisPro 1.171.39.46 (Rigaku OD, 2018)'
_computing_molecular_graphics 'X-Seed v. 4.0 (Barbour, 2001)'
_computing_publication_material 'SHELXL-2018/3 (Sheldrick, 2015)'
_computing_structure_refinement 'SHELXL-2018/3 (Sheldrick, 2015)'
_computing_structure_solution 'SHELXT-2015/1 (Sheldrick, 2015)'
_diffrn_ambient_temperature 100(2)
_diffrn_detector 'CCD plate'
_diffrn_detector_area_resol_mean 10.4738
_diffrn_detector_type Ruby
_diffrn_measured_fraction_theta_full 0.986
_diffrn_measured_fraction_theta_max 0.986
_diffrn_measurement_device 'four-circle diffractometer'
_diffrn_measurement_device_type 'Oxford Diffraction Gemini-R Ultra'
_diffrn_measurement_method '\w scans'
_diffrn_orient_matrix_type 'CrysAlisPro convention (1999,Acta A55,543-557)'
_diffrn_orient_matrix_UB_11 0.0141528
_diffrn_orient_matrix_UB_12 0.0345519
_diffrn_orient_matrix_UB_13 -0.0383887
_diffrn_orient_matrix_UB_21 0.0362991
_diffrn_orient_matrix_UB_22 -0.0441752
_diffrn_orient_matrix_UB_23 0.0213559
_diffrn_orient_matrix_UB_31 -0.0073005
_diffrn_orient_matrix_UB_32 -0.1521036
_diffrn_orient_matrix_UB_33 -0.0149172
_diffrn_radiation_monochromator mirror
_diffrn_radiation_source 'fine-focus sealed X-ray tube'
_diffrn_radiation_type CuK\a
_diffrn_radiation_wavelength 1.54178
_diffrn_reflns_av_R_equivalents 0.1525
_diffrn_reflns_av_unetI/netI 0.1588
_diffrn_reflns_Laue_measured_fraction_full 0.986
_diffrn_reflns_Laue_measured_fraction_max 0.986
_diffrn_reflns_limit_h_max 47
_diffrn_reflns_limit_h_min -44
_diffrn_reflns_limit_k_max 8
_diffrn_reflns_limit_k_min -11
_diffrn_reflns_limit_l_max 39
_diffrn_reflns_limit_l_min -40
_diffrn_reflns_number 64691
_diffrn_reflns_point_group_measured_fraction_full 0.986
_diffrn_reflns_point_group_measured_fraction_max 0.986
_diffrn_reflns_theta_full 67.499
_diffrn_reflns_theta_max 67.499
_diffrn_reflns_theta_min 3.809
_diffrn_source_type 'Enhance Ultra (Cu) X-ray Source'
_exptl_absorpt_coefficient_mu 5.037
_exptl_absorpt_correction_T_max 1.0
_exptl_absorpt_correction_T_min 0.94150
_exptl_absorpt_correction_type multi-scan
_exptl_absorpt_process_details
;
CrysAlisPro 1.171.39.46 (Rigaku Oxford Diffraction, 2018)
Empirical absorption correction using spherical harmonics,
 implemented in SCALE3 ABSPACK scaling algorithm.
;
_exptl_crystal_colour red
_exptl_crystal_density_diffrn 1.321
_exptl_crystal_description needle
_exptl_crystal_F_000 5184
_exptl_crystal_size_max 0.181
_exptl_crystal_size_mid 0.028
_exptl_crystal_size_min 0.016
_refine_diff_density_max 0.426
_refine_diff_density_min -0.450
_refine_diff_density_rms 0.087
_refine_ls_extinction_method none
_refine_ls_goodness_of_fit_ref 0.959
_refine_ls_hydrogen_treatment constr
_refine_ls_matrix_type full
_refine_ls_number_parameters 1513
_refine_ls_number_reflns 22211
_refine_ls_number_restraints 0
_refine_ls_restrained_S_all 0.959
_refine_ls_R_factor_all 0.1405
_refine_ls_R_factor_gt 0.0647
_refine_ls_shift/su_max 0.000
_refine_ls_shift/su_mean 0.000
_refine_ls_structure_factor_coef Fsqd
_refine_ls_weighting_details 'w=1/[\s^2^(Fo^2^)+(0.0250P)^2^] where P=(Fo^2^+2Fc^2^)/3'
_refine_ls_weighting_scheme calc
_refine_ls_wR_factor_gt 0.1146
_refine_ls_wR_factor_ref 0.1508
_reflns_Friedel_coverage 0.000
_reflns_number_gt 12161
_reflns_number_total 22211
_reflns_threshold_expression 'I > 2\s(I)'
_cod_data_source_file d0nj03093g2.cif
_cod_data_source_block dph111
_cod_depositor_comments 'Adding full bibliography for 7059874--7059882.cif.'
_cod_original_sg_symbol_H-M 'P 2/c'
_cod_database_code 7059876
_shelx_shelxl_version_number 2018/3
_shelx_space_group_comment
;
The symmetry employed for this shelxl refinement is uniquely defined
by the following loop, which should always be used as a source of
symmetry information in preference to the above space-group names.
They are only intended as comments.
;
_shelx_estimated_absorpt_t_min 0.463
_shelx_estimated_absorpt_t_max 0.924

loop_
_space_group_symop_operation_xyz
'x, y, z'
'-x, y, -z+1/2'
'-x, -y, -z'
'x, -y, z-1/2'

loop_
_atom_site_label
_atom_site_type_symbol
_atom_site_fract_x
_atom_site_fract_y
_atom_site_fract_z
_atom_site_U_iso_or_equiv
_atom_site_adp_type
_atom_site_occupancy
_atom_site_site_symmetry_order
_atom_site_calc_flag
_atom_site_refinement_flags_posn
_atom_site_refinement_flags_adp
_atom_site_refinement_flags_occupancy
_atom_site_disorder_assembly
_atom_site_disorder_group
Fe1 Fe 0.18034(2) 1.24071(9) 0.18710(3) 0.0218(2) Uani 1 1 d . . . . .
P11 P 0.13102(4) 1.13689(15) 0.17394(4) 0.0227(3) Uani 1 1 d . . . . .
P12 P 0.18741(4) 1.13980(15) 0.24540(4) 0.0223(3) Uani 1 1 d . . . . .
C11 C 0.11649(14) 1.1002(6) 0.22159(16) 0.0234(13) Uani 1 1 d . . . . .
H11A H 0.104861 1.184435 0.229939 0.028 Uiso 1 1 calc R U . . .
H11B H 0.099664 1.022046 0.217565 0.028 Uiso 1 1 calc R U . . .
C12 C 0.14655(14) 1.0611(6) 0.25440(17) 0.0280(14) Uani 1 1 d . . . . .
H12A H 0.148903 0.957452 0.255626 0.034 Uiso 1 1 calc R U . . .
H12B H 0.141959 1.094007 0.280700 0.034 Uiso 1 1 calc R U . . .
C101 C 0.15578(14) 1.3820(6) 0.21027(17) 0.0249(13) Uani 1 1 d . . . . .
C102 C 0.13866(15) 1.4647(6) 0.22506(17) 0.0272(13) Uani 1 1 d . . . . .
C103 C 0.11608(15) 1.5633(6) 0.23962(18) 0.0293(14) Uani 1 1 d . . . . .
C104 C 0.12873(19) 1.6590(7) 0.2704(2) 0.0404(17) Uani 1 1 d . . . . .
H102 H 0.152469 1.657288 0.282242 0.048 Uiso 1 1 calc R U . . .
C105 C 0.1072(2) 1.7563(7) 0.2839(2) 0.055(2) Uani 1 1 d . . . . .
H103 H 0.116184 1.821471 0.304495 0.066 Uiso 1 1 calc R U . . .
C106 C 0.0729(3) 1.7569(9) 0.2671(3) 0.068(3) Uani 1 1 d . . . . .
H104 H 0.058010 1.821742 0.276685 0.081 Uiso 1 1 calc R U . . .
C107 C 0.0596(2) 1.6643(9) 0.2364(3) 0.067(3) Uani 1 1 d . . . . .
H105 H 0.035858 1.667200 0.224616 0.080 Uiso 1 1 calc R U . . .
C108 C 0.08131(16) 1.5671(8) 0.2231(2) 0.0416(17) Uani 1 1 d . . . . .
H106 H 0.072181 1.502638 0.202343 0.050 Uiso 1 1 calc R U . . .
C111 C 0.09414(14) 1.2277(6) 0.14410(17) 0.0229(13) Uani 1 1 d . . . . .
C112 C 0.09862(15) 1.3475(6) 0.12188(17) 0.0251(13) Uani 1 1 d . . . . .
H112 H 0.120977 1.385655 0.123025 0.030 Uiso 1 1 calc R U . . .
C113 C 0.07028(14) 1.4113(6) 0.09797(18) 0.0282(14) Uani 1 1 d . . . . .
H113 H 0.073494 1.491155 0.082180 0.034 Uiso 1 1 calc R U . . .
C114 C 0.03750(15) 1.3592(6) 0.09707(18) 0.0302(14) Uani 1 1 d . . . . .
H114 H 0.018254 1.403094 0.080739 0.036 Uiso 1 1 calc R U . . .
C115 C 0.03289(15) 1.2435(6) 0.11992(19) 0.0316(14) Uani 1 1 d . . . . .
H115 H 0.010340 1.208690 0.119701 0.038 Uiso 1 1 calc R U . . .
C116 C 0.06082(15) 1.1773(6) 0.14322(18) 0.0297(14) Uani 1 1 d . . . . .
H116 H 0.057323 1.097106 0.158746 0.036 Uiso 1 1 calc R U . . .
C121 C 0.12925(13) 0.9672(6) 0.14720(16) 0.0234(13) Uani 1 1 d . . . . .
C122 C 0.13260(14) 0.9685(6) 0.10654(17) 0.0283(14) Uani 1 1 d . . . . .
H122 H 0.133359 1.055700 0.092988 0.034 Uiso 1 1 calc R U . . .
C123 C 0.13481(15) 0.8428(7) 0.08589(19) 0.0328(15) Uani 1 1 d . . . . .
H123 H 0.137004 0.844256 0.058363 0.039 Uiso 1 1 calc R U . . .
C124 C 0.13380(14) 0.7151(6) 0.10586(19) 0.0310(15) Uani 1 1 d . . . . .
H124 H 0.136097 0.629374 0.092143 0.037 Uiso 1 1 calc R U . . .
C125 C 0.12945(15) 0.7124(6) 0.14557(18) 0.0328(15) Uani 1 1 d . . . . .
H125 H 0.128097 0.625079 0.158883 0.039 Uiso 1 1 calc R U . . .
C126 C 0.12705(14) 0.8393(6) 0.16604(17) 0.0251(13) Uani 1 1 d . . . . .
H126 H 0.123875 0.837353 0.193232 0.030 Uiso 1 1 calc R U . . .
C131 C 0.21782(14) 0.9911(6) 0.25437(16) 0.0243(13) Uani 1 1 d . . . . .
C132 C 0.20782(15) 0.8580(6) 0.23861(18) 0.0304(14) Uani 1 1 d . . . . .
H132 H 0.185201 0.845452 0.223651 0.037 Uiso 1 1 calc R U . . .
C133 C 0.22990(16) 0.7448(7) 0.24424(18) 0.0334(14) Uani 1 1 d . . . . .
H133 H 0.222143 0.655490 0.233664 0.040 Uiso 1 1 calc R U . . .
C134 C 0.26338(15) 0.7598(7) 0.26518(17) 0.0306(14) Uani 1 1 d . . . . .
H134 H 0.278598 0.681626 0.269384 0.037 Uiso 1 1 calc R U . . .
C135 C 0.27403(16) 0.8928(7) 0.27987(18) 0.0324(15) Uani 1 1 d . . . . .
H135 H 0.297068 0.906186 0.293484 0.039 Uiso 1 1 calc R U . . .
C136 C 0.25148(13) 1.0057(6) 0.27488(16) 0.0243(13) Uani 1 1 d . . . . .
H136 H 0.259182 1.094760 0.285702 0.029 Uiso 1 1 calc R U . . .
C141 C 0.20350(14) 1.2464(6) 0.29068(16) 0.0255(13) Uani 1 1 d . . . . .
C142 C 0.19641(16) 1.2122(7) 0.32829(18) 0.0327(15) Uani 1 1 d . . . . .
H142 H 0.181411 1.136053 0.330843 0.039 Uiso 1 1 calc R U . . .
C143 C 0.21104(16) 1.2882(7) 0.36200(19) 0.0357(16) Uani 1 1 d . . . . .
H143 H 0.205289 1.266168 0.387375 0.043 Uiso 1 1 calc R U . . .
C144 C 0.23372(15) 1.3948(7) 0.35922(19) 0.0336(15) Uani 1 1 d . . . . .
H144 H 0.244412 1.443772 0.382747 0.040 Uiso 1 1 calc R U . . .
C145 C 0.24105(16) 1.4310(7) 0.32213(19) 0.0368(16) Uani 1 1 d . . . . .
H145 H 0.256648 1.505466 0.320010 0.044 Uiso 1 1 calc R U . . .
C146 C 0.22532(15) 1.3574(7) 0.28758(19) 0.0323(15) Uani 1 1 d . . . . .
H146 H 0.229743 1.384079 0.261920 0.039 Uiso 1 1 calc R U . . .
C151 C 0.19733(14) 1.3798(7) 0.14597(17) 0.0298(14) Uani 1 1 d . . . . .
H151 H 0.187553 1.468843 0.137812 0.036 Uiso 1 1 calc R U . . .
C152 C 0.18769(14) 1.2494(7) 0.12708(17) 0.0296(14) Uani 1 1 d . . . . .
H152 H 0.170188 1.236037 0.104016 0.035 Uiso 1 1 calc R U . . .
C153 C 0.20843(14) 1.1420(7) 0.14822(17) 0.0287(14) Uani 1 1 d . . . . .
H153 H 0.207344 1.044603 0.141852 0.034 Uiso 1 1 calc R U . . .
C154 C 0.23109(15) 1.2064(6) 0.18062(18) 0.0289(14) Uani 1 1 d . . . . .
H154 H 0.247897 1.159408 0.199833 0.035 Uiso 1 1 calc R U . . .
C155 C 0.22427(14) 1.3540(7) 0.17935(17) 0.0289(14) Uani 1 1 d . . . . .
H155 H 0.235675 1.422545 0.197528 0.035 Uiso 1 1 calc R U . . .
Fe2 Fe 0.38244(2) 0.92092(9) 0.16041(3) 0.0204(2) Uani 1 1 d . . . . .
P21 P 0.40111(4) 1.02338(15) 0.21672(4) 0.0217(3) Uani 1 1 d . . . . .
P22 P 0.33427(4) 1.02425(15) 0.16081(4) 0.0216(3) Uani 1 1 d . . . . .
C21 C 0.36471(14) 1.0514(6) 0.24356(17) 0.0277(14) Uani 1 1 d . . . . .
H21A H 0.362720 0.969488 0.261083 0.033 Uiso 1 1 calc R U . . .
H21B H 0.369210 1.135899 0.260868 0.033 Uiso 1 1 calc R U . . .
C22 C 0.33059(14) 1.0708(6) 0.21320(16) 0.0267(13) Uani 1 1 d . . . . .
H22A H 0.323144 1.170093 0.213865 0.032 Uiso 1 1 calc R U . . .
H22B H 0.312635 1.011341 0.221625 0.032 Uiso 1 1 calc R U . . .
C201 C 0.36473(14) 0.7850(6) 0.19196(16) 0.0231(13) Uani 1 1 d . . . . .
C202 C 0.35336(15) 0.6980(6) 0.21255(17) 0.0270(13) Uani 1 1 d . . . . .
C203 C 0.34140(14) 0.5960(6) 0.23853(16) 0.0209(12) Uani 1 1 d . . . . .
C204 C 0.31606(14) 0.4959(6) 0.22381(17) 0.0243(13) Uani 1 1 d . . . . .
H202 H 0.306414 0.493520 0.195891 0.029 Uiso 1 1 calc R U . . .
C205 C 0.30502(15) 0.4007(6) 0.24979(18) 0.0285(14) Uani 1 1 d . . . . .
H203 H 0.287187 0.335936 0.239741 0.034 Uiso 1 1 calc R U . . .
C206 C 0.31975(14) 0.3993(6) 0.29010(17) 0.0275(14) Uani 1 1 d . . . . .
H204 H 0.312657 0.331301 0.307489 0.033 Uiso 1 1 calc R U . . .
C207 C 0.34452(15) 0.4953(7) 0.30512(18) 0.0335(15) Uani 1 1 d . . . . .
H205 H 0.354090 0.495796 0.333071 0.040 Uiso 1 1 calc R U . . .
C208 C 0.35574(15) 0.5922(6) 0.27968(17) 0.0275(14) Uani 1 1 d . . . . .
H206 H 0.373392 0.656993 0.290312 0.033 Uiso 1 1 calc R U . . .
C211 C 0.43322(14) 0.9360(6) 0.25477(17) 0.0231(13) Uani 1 1 d . . . . .
C212 C 0.44132(14) 0.7957(6) 0.25030(18) 0.0265(13) Uani 1 1 d . . . . .
H212 H 0.430409 0.745432 0.227115 0.032 Uiso 1 1 calc R U . . .
C213 C 0.46539(14) 0.7272(6) 0.27954(17) 0.0276(14) Uani 1 1 d . . . . .
H213 H 0.470963 0.631335 0.276079 0.033 Uiso 1 1 calc R U . . .
C214 C 0.48105(14) 0.7999(6) 0.31359(18) 0.0272(14) Uani 1 1 d . . . . .
H214 H 0.497042 0.753459 0.333836 0.033 Uiso 1 1 calc R U . . .
C215 C 0.47327(15) 0.9418(6) 0.31806(17) 0.0298(14) Uani 1 1 d . . . . .
H215 H 0.484413 0.992278 0.341098 0.036 Uiso 1 1 calc R U . . .
C216 C 0.44958(14) 1.0087(6) 0.28929(16) 0.0257(13) Uani 1 1 d . . . . .
H216 H 0.444221 1.104843 0.292761 0.031 Uiso 1 1 calc R U . . .
C221 C 0.42207(14) 1.1936(6) 0.21490(17) 0.0240(13) Uani 1 1 d . . . . .
C222 C 0.45492(14) 1.1992(6) 0.20562(18) 0.0272(14) Uani 1 1 d . . . . .
H222 H 0.466946 1.114117 0.203122 0.033 Uiso 1 1 calc R U . . .
C223 C 0.47034(16) 1.3262(7) 0.19998(19) 0.0367(16) Uani 1 1 d . . . . .
H223 H 0.492843 1.327835 0.193893 0.044 Uiso 1 1 calc R U . . .
C224 C 0.45286(16) 1.4522(7) 0.20321(19) 0.0347(15) Uani 1 1 d . . . . .
H224 H 0.463336 1.539496 0.199000 0.042 Uiso 1 1 calc R U . . .
C225 C 0.42033(16) 1.4495(7) 0.21253(19) 0.0347(15) Uani 1 1 d . . . . .
H225 H 0.408324 1.534952 0.214646 0.042 Uiso 1 1 calc R U . . .
C226 C 0.40530(15) 1.3224(6) 0.21878(17) 0.0275(14) Uani 1 1 d . . . . .
H226 H 0.383145 1.321587 0.225861 0.033 Uiso 1 1 calc R U . . .
C231 C 0.32514(14) 1.1958(6) 0.13592(17) 0.0227(13) Uani 1 1 d . . . . .
C232 C 0.35248(15) 1.2858(6) 0.13259(17) 0.0275(14) Uani 1 1 d . . . . .
H232 H 0.375416 1.251601 0.138976 0.033 Uiso 1 1 calc R U . . .
C233 C 0.34653(15) 1.4252(6) 0.11999(18) 0.0301(14) Uani 1 1 d . . . . .
H233 H 0.365390 1.485474 0.118426 0.036 Uiso 1 1 calc R U . . .
C234 C 0.31330(15) 1.4753(6) 0.10983(17) 0.0293(14) Uani 1 1 d . . . . .
H234 H 0.309200 1.570223 0.101522 0.035 Uiso 1 1 calc R U . . .
C235 C 0.28584(15) 1.3856(6) 0.11186(17) 0.0284(14) Uani 1 1 d . . . . .
H235 H 0.262923 1.419161 0.104348 0.034 Uiso 1 1 calc R U . . .
C236 C 0.29166(15) 1.2471(6) 0.12482(17) 0.0292(14) Uani 1 1 d . . . . .
H236 H 0.272694 1.187002 0.126101 0.035 Uiso 1 1 calc R U . . .
C241 C 0.29617(13) 0.9226(6) 0.13877(17) 0.0233(13) Uani 1 1 d . . . . .
C242 C 0.28816(16) 0.9138(7) 0.09692(19) 0.0339(15) Uani 1 1 d . . . . .
H242 H 0.301373 0.965469 0.081126 0.041 Uiso 1 1 calc R U . . .
C243 C 0.26113(16) 0.8304(7) 0.0780(2) 0.0367(16) Uani 1 1 d . . . . .
H243 H 0.255999 0.825402 0.049443 0.044 Uiso 1 1 calc R U . . .
C244 C 0.24146(16) 0.7542(7) 0.1007(2) 0.0375(16) Uani 1 1 d . . . . .
H244 H 0.222899 0.697211 0.087882 0.045 Uiso 1 1 calc R U . . .
C245 C 0.24945(15) 0.7627(7) 0.1426(2) 0.0364(16) Uani 1 1 d . . . . .
H245 H 0.236100 0.711439 0.158294 0.044 Uiso 1 1 calc R U . . .
C246 C 0.27672(15) 0.8452(7) 0.16160(19) 0.0339(15) Uani 1 1 d . . . . .
H246 H 0.282106 0.848918 0.190182 0.041 Uiso 1 1 calc R U . . .
C251 C 0.40880(15) 0.7692(7) 0.13332(17) 0.0303(14) Uani 1 1 d . . . . .
H251 H 0.413700 0.676238 0.142998 0.036 Uiso 1 1 calc R U . . .
C252 C 0.43019(15) 0.8856(6) 0.14351(18) 0.0308(14) Uani 1 1 d . . . . .
H252 H 0.451890 0.885915 0.161160 0.037 Uiso 1 1 calc R U . . .
C253 C 0.41338(15) 1.0041(7) 0.12243(17) 0.0299(14) Uani 1 1 d . . . . .
H253 H 0.422042 1.097530 0.123406 0.036 Uiso 1 1 calc R U . . .
C254 C 0.38172(15) 0.9582(7) 0.09998(17) 0.0301(14) Uani 1 1 d . . . . .
H254 H 0.365220 1.015645 0.083394 0.036 Uiso 1 1 calc R U . . .
C255 C 0.37863(16) 0.8111(6) 0.10634(17) 0.0297(14) Uani 1 1 d . . . . .
H255 H 0.359972 0.752406 0.094750 0.036 Uiso 1 1 calc R U . . .
Fe3 Fe 0.36825(2) 1.00103(9) 0.41009(3) 0.0207(2) Uani 1 1 d . . . . .
P31 P 0.41544(4) 1.11959(15) 0.42805(4) 0.0219(3) Uani 1 1 d . . . . .
C31 C 0.42009(16) 1.1740(7) 0.48148(17) 0.0367(16) Uani 1 1 d . . . . .
H31A H 0.441969 1.136060 0.496781 0.044 Uiso 1 1 calc R U . . .
H31B H 0.421312 1.277920 0.483071 0.044 Uiso 1 1 calc R U . . .
C32 C 0.39065(14) 1.1234(7) 0.50083(17) 0.0282(14) Uani 1 1 d . . . . .
H32A H 0.385586 1.194271 0.520413 0.034 Uiso 1 1 calc R U . . .
H32B H 0.397086 1.034310 0.515457 0.034 Uiso 1 1 calc R U . . .
P33 P 0.35223(4) 1.09560(16) 0.46133(4) 0.0236(3) Uani 1 1 d . . . . .
C301 C 0.38817(13) 0.8616(6) 0.44739(17) 0.0198(12) Uani 1 1 d . . . . .
C302 C 0.40093(14) 0.7710(6) 0.47088(17) 0.0276(14) Uani 1 1 d . . . . .
C303 C 0.41666(14) 0.6651(6) 0.49952(17) 0.0251(13) Uani 1 1 d . . . . .
C304 C 0.39625(15) 0.5864(6) 0.52123(18) 0.0300(14) Uani 1 1 d . . . . .
H302 H 0.372038 0.600016 0.516299 0.036 Uiso 1 1 calc R U . . .
C305 C 0.41093(16) 0.4899(7) 0.54954(19) 0.0356(15) Uani 1 1 d . . . . .
H303 H 0.396753 0.437273 0.563939 0.043 Uiso 1 1 calc R U . . .
C306 C 0.44612(16) 0.4686(6) 0.55729(19) 0.0340(15) Uani 1 1 d . . . . .
H304 H 0.456257 0.403706 0.577423 0.041 Uiso 1 1 calc R U . . .
C307 C 0.46649(16) 0.5436(6) 0.53516(19) 0.0324(15) Uani 1 1 d . . . . .
H305 H 0.490640 0.528342 0.539724 0.039 Uiso 1 1 calc R U . . .
C308 C 0.45167(14) 0.6403(6) 0.50657(17) 0.0281(13) Uani 1 1 d . . . . .
H306 H 0.465788 0.690422 0.491530 0.034 Uiso 1 1 calc R U . . .
C311 C 0.45686(15) 1.0371(6) 0.42695(17) 0.0266(13) Uani 1 1 d . . . . .
C312 C 0.45878(14) 0.8957(6) 0.41644(16) 0.0228(13) Uani 1 1 d . . . . .
H312 H 0.438264 0.842914 0.408315 0.027 Uiso 1 1 calc R U . . .
C313 C 0.49057(15) 0.8317(6) 0.41781(17) 0.0281(14) Uani 1 1 d . . . . .
H313 H 0.491562 0.735197 0.410776 0.034 Uiso 1 1 calc R U . . .
C314 C 0.52045(15) 0.9058(6) 0.42915(17) 0.0297(14) Uani 1 1 d . . . . .
H314 H 0.542028 0.860678 0.430214 0.036 Uiso 1 1 calc R U . . .
C315 C 0.51913(15) 1.0456(7) 0.43900(19) 0.0351(16) Uani 1 1 d . . . . .
H315 H 0.539843 1.097554 0.446496 0.042 Uiso 1 1 calc R U . . .
C316 C 0.48769(15) 1.1111(7) 0.4380(2) 0.0373(16) Uani 1 1 d . . . . .
H316 H 0.487082 1.207753 0.445020 0.045 Uiso 1 1 calc R U . . .
C321 C 0.42091(14) 1.2839(6) 0.40119(16) 0.0243(13) Uani 1 1 d . . . . .
C322 C 0.43032(15) 1.2726(7) 0.36375(18) 0.0334(15) Uani 1 1 d . . . . .
H322 H 0.433855 1.182401 0.353119 0.040 Uiso 1 1 calc R U . . .
C323 C 0.43461(17) 1.3923(7) 0.3418(2) 0.0405(17) Uani 1 1 d . . . . .
H323 H 0.440352 1.383435 0.315799 0.049 Uiso 1 1 calc R U . . .
C324 C 0.43059(16) 1.5243(7) 0.3573(2) 0.0397(17) Uani 1 1 d . . . . .
H324 H 0.434496 1.606132 0.342654 0.048 Uiso 1 1 calc R U . . .
C325 C 0.42091(16) 1.5361(7) 0.3941(2) 0.0404(17) Uani 1 1 d . . . . .
H325 H 0.417633 1.626726 0.404582 0.048 Uiso 1 1 calc R U . . .
C326 C 0.41578(14) 1.4159(6) 0.4164(2) 0.0311(14) Uani 1 1 d . . . . .
H326 H 0.408833 1.425117 0.441701 0.037 Uiso 1 1 calc R U . . .
C331 C 0.33251(14) 1.2712(6) 0.45762(17) 0.0262(13) Uani 1 1 d . . . . .
C332 C 0.33274(15) 1.3524(6) 0.42355(18) 0.0301(14) Uani 1 1 d . . . . .
H332 H 0.341660 1.314031 0.401629 0.036 Uiso 1 1 calc R U . . .
C333 C 0.31988(15) 1.4911(6) 0.42106(19) 0.0319(14) Uani 1 1 d . . . . .
H333 H 0.319914 1.545900 0.397549 0.038 Uiso 1 1 calc R U . . .
C334 C 0.30711(15) 1.5469(7) 0.4535(2) 0.0365(16) Uani 1 1 d . . . . .
H334 H 0.298415 1.640280 0.452348 0.044 Uiso 1 1 calc R U . . .
C335 C 0.30719(15) 1.4655(6) 0.48734(19) 0.0313(15) Uani 1 1 d . . . . .
H335 H 0.298209 1.503625 0.509244 0.038 Uiso 1 1 calc R U . . .
C336 C 0.31999(14) 1.3300(6) 0.49015(18) 0.0282(14) Uani 1 1 d . . . . .
H336 H 0.320314 1.276754 0.514027 0.034 Uiso 1 1 calc R U . . .
C341 C 0.32197(14) 0.9935(6) 0.48498(17) 0.0259(13) Uani 1 1 d . . . . .
C342 C 0.28660(15) 1.0108(7) 0.47312(18) 0.0335(15) Uani 1 1 d . . . . .
H342 H 0.277978 1.080596 0.453729 0.040 Uiso 1 1 calc R U . . .
C343 C 0.26388(16) 0.9277(7) 0.48920(18) 0.0329(15) Uani 1 1 d . . . . .
H343 H 0.239821 0.941968 0.481114 0.039 Uiso 1 1 calc R U . . .
C344 C 0.27580(15) 0.8241(6) 0.51690(17) 0.0297(14) Uani 1 1 d . . . . .
H344 H 0.260052 0.767228 0.527847 0.036 Uiso 1 1 calc R U . . .
C345 C 0.31091(15) 0.8037(6) 0.52864(17) 0.0275(14) Uani 1 1 d . . . . .
H345 H 0.319268 0.733104 0.547877 0.033 Uiso 1 1 calc R U . . .
C346 C 0.33393(15) 0.8859(6) 0.51242(16) 0.0260(13) Uani 1 1 d . . . . .
H346 H 0.357939 0.869198 0.519954 0.031 Uiso 1 1 calc R U . . .
C351 C 0.35421(15) 0.8423(6) 0.36707(17) 0.0297(14) Uani 1 1 d . . . . .
H351 H 0.361371 0.746844 0.369696 0.036 Uiso 1 1 calc R U . . .
C352 C 0.37141(15) 0.9515(6) 0.35037(16) 0.0272(14) Uani 1 1 d . . . . .
H352 H 0.392148 0.942709 0.340200 0.033 Uiso 1 1 calc R U . . .
C353 C 0.35188(14) 1.0778(6) 0.35159(16) 0.0266(13) Uani 1 1 d . . . . .
H353 H 0.357293 1.167645 0.342122 0.032 Uiso 1 1 calc R U . . .
C354 C 0.32302(15) 1.0453(6) 0.36942(17) 0.0275(14) Uani 1 1 d . . . . .
H354 H 0.305742 1.109452 0.374016 0.033 Uiso 1 1 calc R U . . .
C355 C 0.32457(14) 0.8985(6) 0.37924(17) 0.0277(14) Uani 1 1 d . . . . .
H355 H 0.308622 0.847954 0.391663 0.033 Uiso 1 1 calc R U . . .
Fe4 Fe 0.11206(2) 0.75103(10) 0.46195(3) 0.0220(2) Uani 1 1 d . . . . .
P41 P 0.14060(4) 0.64274(16) 0.42242(4) 0.0241(3) Uani 1 1 d . . . . .
P42 P 0.06699(4) 0.64916(15) 0.42796(4) 0.0229(3) Uani 1 1 d . . . . .
C41 C 0.11132(14) 0.5668(6) 0.37825(17) 0.0256(13) Uani 1 1 d . . . . .
H41A H 0.118965 0.596626 0.353249 0.031 Uiso 1 1 calc R U . . .
H41B H 0.112529 0.462857 0.379709 0.031 Uiso 1 1 calc R U . . .
C42 C 0.07449(14) 0.6134(6) 0.37670(16) 0.0251(13) Uani 1 1 d . . . . .
H42A H 0.058583 0.538791 0.364096 0.030 Uiso 1 1 calc R U . . .
H42B H 0.069869 0.699412 0.360059 0.030 Uiso 1 1 calc R U . . .
C401 C 0.10206(14) 0.8908(6) 0.42116(17) 0.0236(13) Uani 1 1 d . . . . .
C402 C 0.09390(15) 0.9749(6) 0.39392(18) 0.0273(13) Uani 1 1 d . . . . .
C403 C 0.08293(16) 1.0705(6) 0.36140(18) 0.0312(14) Uani 1 1 d . . . . .
C404 C 0.04878(18) 1.0706(8) 0.3406(2) 0.0454(18) Uani 1 1 d . . . . .
H402 H 0.032827 1.005476 0.348003 0.054 Uiso 1 1 calc R U . . .
C405 C 0.0380(2) 1.1642(9) 0.3095(2) 0.064(2) Uani 1 1 d . . . . .
H403 H 0.014625 1.163424 0.296177 0.077 Uiso 1 1 calc R U . . .
C406 C 0.0604(2) 1.2582(8) 0.2975(2) 0.061(2) Uani 1 1 d . . . . .
H404 H 0.052659 1.321870 0.276048 0.073 Uiso 1 1 calc R U . . .
C407 C 0.0947(2) 1.2593(7) 0.3170(2) 0.053(2) Uani 1 1 d . . . . .
H405 H 0.110620 1.322700 0.308679 0.064 Uiso 1 1 calc R U . . .
C408 C 0.10559(19) 1.1662(7) 0.3490(2) 0.0416(17) Uani 1 1 d . . . . .
H406 H 0.128883 1.168388 0.362593 0.050 Uiso 1 1 calc R U . . .
C411 C 0.17247(14) 0.7396(6) 0.40061(16) 0.0258(13) Uani 1 1 d . . . . .
C412 C 0.18237(15) 0.8731(7) 0.41484(18) 0.0311(15) Uani 1 1 d . . . . .
H412 H 0.171786 0.914510 0.435056 0.037 Uiso 1 1 calc R U . . .
C413 C 0.20761(15) 0.9471(7) 0.39985(18) 0.0319(15) Uani 1 1 d . . . . .
H413 H 0.214942 1.036756 0.410596 0.038 Uiso 1 1 calc R U . . .
C414 C 0.22209(16) 0.8889(7) 0.36890(18) 0.0361(16) Uani 1 1 d . . . . .
H414 H 0.239035 0.939582 0.358182 0.043 Uiso 1 1 calc R U . . .
C415 C 0.21185(15) 0.7586(7) 0.35400(19) 0.0348(15) Uani 1 1 d . . . . .
H415 H 0.221800 0.719068 0.333007 0.042 Uiso 1 1 calc R U . . .
C416 C 0.18693(15) 0.6836(7) 0.36944(19) 0.0343(15) Uani 1 1 d . . . . .
H416 H 0.179756 0.593881 0.358664 0.041 Uiso 1 1 calc R U . . .
C421 C 0.16536(14) 0.4879(6) 0.44386(17) 0.0247(13) Uani 1 1 d . . . . .
C422 C 0.20104(15) 0.4857(7) 0.45546(18) 0.0321(14) Uani 1 1 d . . . . .
H422 H 0.214154 0.566336 0.451319 0.039 Uiso 1 1 calc R U . . .
C423 C 0.21755(16) 0.3653(7) 0.4731(2) 0.0398(17) Uani 1 1 d . . . . .
H423 H 0.241891 0.364668 0.480994 0.048 Uiso 1 1 calc R U . . .
C424 C 0.19893(16) 0.2473(7) 0.47937(19) 0.0393(16) Uani 1 1 d . . . . .
H424 H 0.210439 0.165754 0.491329 0.047 Uiso 1 1 calc R U . . .
C425 C 0.16362(16) 0.2478(7) 0.4682(2) 0.0440(18) Uani 1 1 d . . . . .
H425 H 0.150690 0.166498 0.472230 0.053 Uiso 1 1 calc R U . . .
C426 C 0.14695(15) 0.3686(7) 0.4509(2) 0.0377(16) Uani 1 1 d . . . . .
H426 H 0.122559 0.369302 0.443827 0.045 Uiso 1 1 calc R U . . .
C431 C 0.05452(13) 0.4798(6) 0.44697(17) 0.0229(13) Uani 1 1 d . . . . .
C432 C 0.05752(13) 0.3513(6) 0.42761(17) 0.0234(13) Uani 1 1 d . . . . .
H432 H 0.064092 0.350625 0.401957 0.028 Uiso 1 1 calc R U . . .
C433 C 0.05099(14) 0.2248(6) 0.44543(18) 0.0299(14) Uani 1 1 d . . . . .
H433 H 0.053313 0.138401 0.432046 0.036 Uiso 1 1 calc R U . . .
C434 C 0.04115(14) 0.2245(6) 0.48255(17) 0.0274(14) Uani 1 1 d . . . . .
H434 H 0.037455 0.137752 0.495036 0.033 Uiso 1 1 calc R U . . .
C435 C 0.03662(15) 0.3501(6) 0.50169(18) 0.0289(14) Uani 1 1 d . . . . .
H435 H 0.029011 0.350166 0.526765 0.035 Uiso 1 1 calc R U . . .
C436 C 0.04341(14) 0.4767(6) 0.48363(17) 0.0260(13) Uani 1 1 d . . . . .
H436 H 0.040340 0.562922 0.496758 0.031 Uiso 1 1 calc R U . . .
C441 C 0.02534(14) 0.7401(6) 0.41831(17) 0.0235(12) Uani 1 1 d . . . . .
C442 C -0.00175(14) 0.6843(7) 0.39095(18) 0.0306(14) Uani 1 1 d . . . . .
H442 H 0.001656 0.601219 0.376565 0.037 Uiso 1 1 calc R U . . .
C443 C -0.03392(15) 0.7485(7) 0.38429(18) 0.0329(15) Uani 1 1 d . . . . .
H443 H -0.052371 0.710087 0.365355 0.040 Uiso 1 1 calc R U . . .
C444 C -0.03877(16) 0.8702(7) 0.40579(19) 0.0357(16) Uani 1 1 d . . . . .
H444 H -0.060730 0.913951 0.401890 0.043 Uiso 1 1 calc R U . . .
C445 C -0.01166(14) 0.9268(6) 0.43267(19) 0.0300(14) Uani 1 1 d . . . . .
H445 H -0.014923 1.010709 0.446764 0.036 Uiso 1 1 calc R U . . .
C446 C 0.02041(15) 0.8619(6) 0.43929(17) 0.0267(13) Uani 1 1 d . . . . .
H446 H 0.038897 0.900791 0.458102 0.032 Uiso 1 1 calc R U . . .
C451 C 0.11069(15) 0.8969(7) 0.50858(16) 0.0292(14) Uani 1 1 d . . . . .
H451 H 0.100491 0.987623 0.505183 0.035 Uiso 1 1 calc R U . . .
C452 C 0.14567(15) 0.8631(7) 0.50659(17) 0.0290(14) Uani 1 1 d . . . . .
H452 H 0.162977 0.926736 0.501759 0.035 Uiso 1 1 calc R U . . .
C453 C 0.14939(15) 0.7158(6) 0.51324(16) 0.0280(14) Uani 1 1 d . . . . .
H453 H 0.169941 0.663823 0.513481 0.034 Uiso 1 1 calc R U . . .
C454 C 0.11796(16) 0.6588(7) 0.51943(17) 0.0321(15) Uani 1 1 d . . . . .
H454 H 0.113472 0.562963 0.524603 0.039 Uiso 1 1 calc R U . . .
C455 C 0.09423(15) 0.7721(6) 0.51645(17) 0.0300(14) Uani 1 1 d . . . . .
H455 H 0.070862 0.764532 0.519335 0.036 Uiso 1 1 calc R U . . .

loop_
_atom_site_aniso_label
_atom_site_aniso_U_11
_atom_site_aniso_U_22
_atom_site_aniso_U_33
_atom_site_aniso_U_23
_atom_site_aniso_U_13
_atom_site_aniso_U_12
Fe1 0.0190(4) 0.0200(5) 0.0248(5) 0.0024(4) -0.0001(4) -0.0006(4)
P11 0.0206(7) 0.0191(8) 0.0262(8) 0.0019(6) -0.0017(6) 0.0005(6)
P12 0.0211(7) 0.0199(8) 0.0240(8) 0.0005(6) -0.0005(6) 0.0012(6)
C11 0.022(3) 0.020(3) 0.028(3) -0.002(2) 0.005(2) -0.001(2)
C12 0.026(3) 0.028(3) 0.029(3) 0.001(3) 0.002(3) 0.004(3)
C101 0.022(3) 0.027(3) 0.022(3) 0.007(3) -0.005(2) -0.001(3)
C102 0.031(3) 0.023(3) 0.027(3) 0.004(3) 0.003(3) 0.006(3)
C103 0.032(3) 0.026(3) 0.030(3) 0.006(3) 0.006(3) 0.006(3)
C104 0.057(5) 0.026(4) 0.039(4) 0.007(3) 0.012(3) -0.008(3)
C105 0.102(7) 0.023(4) 0.052(5) 0.005(4) 0.042(5) 0.002(4)
C106 0.106(8) 0.041(5) 0.070(6) 0.022(5) 0.051(6) 0.031(5)
C107 0.051(5) 0.067(6) 0.086(7) 0.023(5) 0.022(5) 0.035(5)
C108 0.036(4) 0.044(4) 0.045(4) 0.002(3) 0.008(3) 0.010(3)
C111 0.019(3) 0.016(3) 0.032(3) -0.002(2) -0.001(2) 0.001(2)
C112 0.024(3) 0.020(3) 0.029(3) 0.000(3) 0.000(2) -0.002(3)
C113 0.029(3) 0.020(3) 0.033(3) 0.004(3) -0.001(3) 0.009(3)
C114 0.027(3) 0.025(3) 0.034(4) -0.004(3) -0.005(3) 0.011(3)
C115 0.019(3) 0.027(3) 0.046(4) -0.004(3) 0.000(3) 0.000(3)
C116 0.028(3) 0.022(3) 0.037(4) 0.004(3) -0.001(3) 0.000(3)
C121 0.017(3) 0.027(3) 0.025(3) 0.001(3) 0.000(2) 0.003(2)
C122 0.032(3) 0.027(3) 0.025(3) 0.004(3) 0.002(3) 0.005(3)
C123 0.031(3) 0.032(4) 0.034(4) -0.005(3) 0.001(3) 0.003(3)
C124 0.024(3) 0.024(3) 0.042(4) -0.004(3) 0.000(3) 0.001(3)
C125 0.039(4) 0.027(4) 0.028(4) 0.000(3) -0.006(3) 0.007(3)
C126 0.022(3) 0.028(3) 0.025(3) 0.000(3) 0.002(2) -0.002(3)
C131 0.025(3) 0.030(3) 0.018(3) 0.005(3) 0.005(2) 0.007(3)
C132 0.026(3) 0.029(3) 0.034(4) 0.002(3) -0.001(3) 0.005(3)
C133 0.039(4) 0.023(3) 0.036(4) -0.001(3) 0.004(3) 0.004(3)
C134 0.036(4) 0.032(4) 0.026(3) 0.008(3) 0.011(3) 0.015(3)
C135 0.029(3) 0.041(4) 0.027(3) 0.003(3) 0.005(3) 0.004(3)
C136 0.022(3) 0.024(3) 0.026(3) 0.001(3) 0.000(2) 0.002(3)
C141 0.027(3) 0.023(3) 0.024(3) -0.002(3) -0.001(2) 0.005(3)
C142 0.036(4) 0.029(4) 0.032(4) -0.003(3) 0.003(3) -0.003(3)
C143 0.042(4) 0.036(4) 0.025(3) -0.001(3) -0.001(3) -0.002(3)
C144 0.030(3) 0.033(4) 0.034(4) -0.011(3) -0.002(3) -0.001(3)
C145 0.031(4) 0.035(4) 0.043(4) -0.009(3) 0.005(3) -0.009(3)
C146 0.031(3) 0.034(4) 0.031(4) -0.009(3) 0.006(3) 0.000(3)
C151 0.026(3) 0.031(4) 0.032(3) 0.011(3) 0.005(3) 0.001(3)
C152 0.025(3) 0.044(4) 0.019(3) -0.003(3) 0.002(2) -0.009(3)
C153 0.028(3) 0.028(3) 0.031(3) -0.005(3) 0.010(3) -0.003(3)
C154 0.021(3) 0.035(4) 0.030(3) 0.004(3) 0.005(3) 0.001(3)
C155 0.024(3) 0.035(4) 0.028(3) 0.004(3) 0.005(3) -0.002(3)
Fe2 0.0214(5) 0.0179(5) 0.0208(5) -0.0006(4) 0.0010(4) 0.0010(4)
P21 0.0218(7) 0.0178(7) 0.0239(8) -0.0003(6) -0.0002(6) 0.0015(6)
P22 0.0216(7) 0.0202(8) 0.0218(8) 0.0003(6) 0.0009(6) -0.0004(6)
C21 0.026(3) 0.025(3) 0.030(3) -0.007(3) 0.002(3) -0.007(3)
C22 0.022(3) 0.032(3) 0.026(3) -0.004(3) 0.003(2) 0.010(3)
C201 0.019(3) 0.028(3) 0.019(3) -0.002(3) -0.003(2) 0.000(3)
C202 0.031(3) 0.023(3) 0.024(3) 0.001(3) -0.002(3) 0.001(3)
C203 0.021(3) 0.013(3) 0.028(3) -0.002(2) 0.001(2) 0.003(2)
C204 0.025(3) 0.024(3) 0.024(3) 0.001(3) 0.004(2) 0.007(3)
C205 0.026(3) 0.017(3) 0.043(4) -0.004(3) 0.008(3) -0.002(3)
C206 0.029(3) 0.020(3) 0.031(3) 0.009(3) 0.001(3) -0.001(3)
C207 0.036(4) 0.040(4) 0.022(3) 0.004(3) -0.001(3) -0.003(3)
C208 0.027(3) 0.027(3) 0.027(3) 0.002(3) -0.001(2) -0.010(3)
C211 0.018(3) 0.023(3) 0.027(3) 0.002(3) 0.003(2) 0.000(2)
C212 0.024(3) 0.022(3) 0.032(3) -0.002(3) 0.000(3) -0.002(3)
C213 0.026(3) 0.024(3) 0.029(3) 0.001(3) -0.002(3) 0.002(3)
C214 0.019(3) 0.030(3) 0.032(3) 0.003(3) 0.000(2) 0.001(3)
C215 0.035(4) 0.035(4) 0.018(3) -0.004(3) 0.002(3) -0.006(3)
C216 0.029(3) 0.025(3) 0.022(3) -0.002(3) 0.001(2) -0.004(3)
C221 0.027(3) 0.021(3) 0.024(3) -0.006(2) 0.002(2) 0.001(3)
C222 0.021(3) 0.020(3) 0.040(4) -0.003(3) 0.002(3) -0.002(3)
C223 0.030(4) 0.035(4) 0.045(4) -0.008(3) 0.008(3) -0.011(3)
C224 0.032(4) 0.025(4) 0.045(4) -0.002(3) 0.003(3) -0.007(3)
C225 0.031(4) 0.025(4) 0.043(4) 0.000(3) -0.007(3) 0.002(3)
C226 0.029(3) 0.019(3) 0.033(3) 0.000(3) 0.003(3) -0.001(3)
C231 0.026(3) 0.015(3) 0.026(3) -0.003(2) 0.003(2) 0.003(2)
C232 0.026(3) 0.030(4) 0.025(3) -0.006(3) 0.002(2) 0.000(3)
C233 0.032(3) 0.020(3) 0.036(4) 0.006(3) -0.002(3) 0.000(3)
C234 0.036(4) 0.020(3) 0.033(3) 0.002(3) 0.006(3) 0.005(3)
C235 0.025(3) 0.032(4) 0.028(3) -0.002(3) 0.005(3) 0.005(3)
C236 0.030(3) 0.029(3) 0.029(3) 0.002(3) 0.007(3) 0.003(3)
C241 0.015(3) 0.018(3) 0.033(3) -0.003(3) -0.007(2) 0.002(2)
C242 0.034(4) 0.027(3) 0.038(4) 0.000(3) 0.001(3) -0.002(3)
C243 0.035(4) 0.031(4) 0.039(4) 0.002(3) -0.004(3) -0.004(3)
C244 0.032(4) 0.025(3) 0.049(4) -0.007(3) -0.009(3) 0.000(3)
C245 0.029(3) 0.031(4) 0.048(4) 0.005(3) 0.005(3) -0.007(3)
C246 0.035(4) 0.031(4) 0.035(4) 0.003(3) 0.002(3) -0.003(3)
C251 0.033(3) 0.030(4) 0.030(3) -0.002(3) 0.010(3) 0.010(3)
C252 0.028(3) 0.030(4) 0.033(4) -0.001(3) 0.001(3) 0.007(3)
C253 0.033(3) 0.028(3) 0.032(3) 0.006(3) 0.017(3) 0.001(3)
C254 0.034(3) 0.039(4) 0.019(3) -0.002(3) 0.010(3) 0.007(3)
C255 0.033(4) 0.032(4) 0.023(3) -0.004(3) 0.001(3) -0.003(3)
Fe3 0.0214(5) 0.0181(5) 0.0206(5) -0.0004(4) -0.0017(3) 0.0000(4)
P31 0.0223(7) 0.0205(8) 0.0215(8) 0.0000(6) 0.0003(6) -0.0006(6)
C31 0.039(4) 0.046(4) 0.025(3) -0.001(3) 0.004(3) -0.013(3)
C32 0.029(3) 0.032(4) 0.024(3) -0.005(3) 0.004(3) 0.001(3)
P33 0.0231(8) 0.0227(8) 0.0230(8) -0.0025(6) -0.0006(6) 0.0015(6)
C301 0.013(3) 0.017(3) 0.031(3) 0.001(3) 0.007(2) 0.000(2)
C302 0.025(3) 0.029(3) 0.027(3) 0.000(3) 0.002(2) 0.002(3)
C303 0.025(3) 0.019(3) 0.028(3) 0.002(3) -0.003(2) 0.003(3)
C304 0.026(3) 0.027(3) 0.037(4) 0.008(3) 0.005(3) 0.004(3)
C305 0.043(4) 0.028(4) 0.037(4) 0.006(3) 0.011(3) 0.005(3)
C306 0.041(4) 0.022(3) 0.035(4) 0.013(3) -0.001(3) 0.005(3)
C307 0.030(3) 0.023(3) 0.041(4) 0.003(3) -0.001(3) 0.004(3)
C308 0.024(3) 0.027(3) 0.032(3) 0.002(3) 0.004(3) -0.002(3)
C311 0.026(3) 0.029(3) 0.024(3) 0.003(3) 0.004(2) -0.004(3)
C312 0.023(3) 0.022(3) 0.021(3) -0.002(2) -0.002(2) -0.002(2)
C313 0.032(3) 0.024(3) 0.028(3) 0.000(3) 0.006(3) 0.003(3)
C314 0.026(3) 0.033(4) 0.026(3) 0.004(3) -0.004(3) 0.006(3)
C315 0.019(3) 0.036(4) 0.046(4) 0.001(3) -0.005(3) 0.000(3)
C316 0.024(3) 0.027(4) 0.058(5) -0.006(3) -0.001(3) 0.002(3)
C321 0.027(3) 0.022(3) 0.022(3) 0.004(2) -0.002(2) 0.002(3)
C322 0.033(4) 0.035(4) 0.033(4) 0.005(3) 0.005(3) 0.002(3)
C323 0.041(4) 0.041(4) 0.041(4) 0.009(3) 0.011(3) -0.004(3)
C324 0.032(4) 0.033(4) 0.049(4) 0.019(3) -0.008(3) -0.001(3)
C325 0.029(4) 0.018(3) 0.069(5) 0.003(3) -0.007(3) -0.005(3)
C326 0.022(3) 0.024(3) 0.045(4) -0.004(3) -0.001(3) 0.000(3)
C331 0.024(3) 0.022(3) 0.031(3) -0.001(3) 0.001(2) -0.001(3)
C332 0.026(3) 0.026(3) 0.037(4) -0.009(3) 0.003(3) -0.006(3)
C333 0.029(3) 0.028(3) 0.037(4) 0.001(3) 0.001(3) -0.003(3)
C334 0.033(4) 0.024(3) 0.051(4) -0.008(3) 0.003(3) 0.002(3)
C335 0.027(3) 0.031(4) 0.036(4) -0.008(3) 0.004(3) -0.003(3)
C336 0.026(3) 0.026(3) 0.031(3) -0.010(3) 0.002(3) -0.001(3)
C341 0.025(3) 0.028(3) 0.025(3) -0.010(3) 0.007(2) -0.006(3)
C342 0.032(3) 0.034(4) 0.032(4) 0.000(3) 0.001(3) -0.003(3)
C343 0.027(3) 0.037(4) 0.032(4) -0.003(3) 0.000(3) -0.003(3)
C344 0.034(4) 0.029(3) 0.026(3) -0.004(3) 0.007(3) -0.006(3)
C345 0.028(3) 0.027(3) 0.027(3) -0.004(3) 0.005(3) -0.006(3)
C346 0.033(3) 0.024(3) 0.019(3) -0.004(2) -0.001(2) -0.001(3)
C351 0.034(3) 0.019(3) 0.030(3) -0.005(3) -0.008(3) -0.002(3)
C352 0.029(3) 0.035(4) 0.016(3) 0.000(3) 0.001(2) 0.001(3)
C353 0.033(3) 0.025(3) 0.018(3) 0.001(2) -0.004(2) -0.003(3)
C354 0.024(3) 0.028(3) 0.027(3) 0.002(3) -0.004(2) 0.002(3)
C355 0.023(3) 0.032(4) 0.025(3) -0.003(3) -0.005(2) -0.008(3)
Fe4 0.0206(5) 0.0200(5) 0.0240(5) -0.0005(4) 0.0001(4) 0.0001(4)
P41 0.0218(8) 0.0218(8) 0.0275(8) 0.0009(6) 0.0015(6) 0.0006(6)
P42 0.0209(7) 0.0198(8) 0.0261(8) 0.0001(6) -0.0003(6) 0.0004(6)
C41 0.028(3) 0.019(3) 0.029(3) -0.005(3) 0.002(3) -0.004(3)
C42 0.028(3) 0.022(3) 0.025(3) 0.001(2) 0.001(2) -0.003(3)
C401 0.022(3) 0.019(3) 0.028(3) -0.005(3) 0.002(2) 0.000(2)
C402 0.032(3) 0.022(3) 0.029(3) -0.005(3) 0.006(3) 0.003(3)
C403 0.043(4) 0.024(3) 0.027(3) -0.001(3) 0.010(3) 0.003(3)
C404 0.045(4) 0.048(4) 0.042(4) 0.008(3) 0.005(3) 0.016(4)
C405 0.076(6) 0.069(6) 0.044(5) 0.015(4) 0.000(4) 0.028(5)
C406 0.099(7) 0.046(5) 0.037(4) 0.020(4) 0.010(4) 0.033(5)
C407 0.104(7) 0.023(4) 0.042(4) 0.003(3) 0.037(5) 0.000(4)
C408 0.061(5) 0.031(4) 0.036(4) -0.007(3) 0.016(3) -0.004(3)
C411 0.025(3) 0.029(3) 0.024(3) 0.006(3) 0.005(2) 0.001(3)
C412 0.025(3) 0.038(4) 0.028(3) 0.002(3) 0.000(3) -0.006(3)
C413 0.030(3) 0.032(4) 0.033(4) 0.004(3) 0.004(3) -0.009(3)
C414 0.030(3) 0.044(4) 0.034(4) 0.015(3) 0.005(3) -0.007(3)
C415 0.026(3) 0.038(4) 0.042(4) 0.007(3) 0.011(3) 0.000(3)
C416 0.029(3) 0.032(4) 0.042(4) 0.007(3) 0.006(3) -0.002(3)
C421 0.021(3) 0.021(3) 0.031(3) -0.003(3) 0.001(2) 0.004(2)
C422 0.029(3) 0.028(3) 0.037(4) -0.004(3) 0.000(3) 0.002(3)
C423 0.027(3) 0.040(4) 0.048(4) 0.002(3) -0.006(3) 0.005(3)
C424 0.036(4) 0.034(4) 0.043(4) 0.001(3) -0.006(3) 0.011(3)
C425 0.031(4) 0.031(4) 0.066(5) 0.012(4) 0.000(3) 0.003(3)
C426 0.022(3) 0.033(4) 0.055(4) 0.017(3) -0.001(3) 0.007(3)
C431 0.016(3) 0.017(3) 0.033(3) 0.000(3) -0.005(2) 0.006(2)
C432 0.019(3) 0.024(3) 0.026(3) 0.000(3) 0.002(2) -0.001(3)
C433 0.028(3) 0.028(4) 0.032(4) -0.008(3) 0.001(3) -0.003(3)
C434 0.027(3) 0.022(3) 0.032(3) 0.001(3) 0.003(3) -0.001(3)
C435 0.027(3) 0.025(3) 0.035(4) 0.001(3) 0.007(3) -0.001(3)
C436 0.026(3) 0.022(3) 0.030(3) 0.001(3) 0.003(2) 0.000(3)
C441 0.021(3) 0.018(3) 0.029(3) 0.008(3) -0.002(2) 0.000(2)
C442 0.025(3) 0.029(3) 0.037(4) 0.009(3) 0.005(3) 0.003(3)
C443 0.022(3) 0.033(4) 0.038(4) 0.008(3) -0.009(3) -0.002(3)
C444 0.028(3) 0.030(4) 0.048(4) 0.016(3) 0.002(3) 0.002(3)
C445 0.025(3) 0.020(3) 0.045(4) 0.003(3) 0.007(3) 0.003(3)
C446 0.027(3) 0.024(3) 0.027(3) 0.008(3) -0.001(2) 0.000(3)
C451 0.036(4) 0.032(4) 0.018(3) -0.007(3) 0.002(3) -0.003(3)
C452 0.027(3) 0.036(4) 0.023(3) -0.002(3) 0.002(2) -0.010(3)
C453 0.027(3) 0.034(4) 0.020(3) 0.000(3) -0.006(2) 0.003(3)
C454 0.041(4) 0.031(4) 0.022(3) 0.002(3) 0.000(3) -0.001(3)
C455 0.031(3) 0.036(4) 0.022(3) -0.005(3) 0.001(3) -0.008(3)

loop_
_atom_type_symbol
_atom_type_description
_atom_type_scat_dispersion_real
_atom_type_scat_dispersion_imag
_atom_type_scat_source
C C 0.0181 0.0091 'International Tables Vol C Tables 4.2.6.8 and 6.1.1.4'
H H 0.0000 0.0000 'International Tables Vol C Tables 4.2.6.8 and 6.1.1.4'
P P 0.2955 0.4335 'International Tables Vol C Tables 4.2.6.8 and 6.1.1.4'
Fe Fe -1.1336 3.1974 'International Tables Vol C Tables 4.2.6.8 and 6.1.1.4'

loop_
_geom_angle_atom_site_label_1
_geom_angle_atom_site_label_2
_geom_angle_atom_site_label_3
_geom_angle
_geom_angle_site_symmetry_1
_geom_angle_site_symmetry_3
_geom_angle_publ_flag
C101 Fe1 C154 136.6(2) . . ?
C101 Fe1 C153 160.5(2) . . ?
C154 Fe1 C153 39.7(2) . . ?
C101 Fe1 C155 100.7(2) . . ?
C154 Fe1 C155 39.9(2) . . ?
C153 Fe1 C155 66.7(2) . . ?
C101 Fe1 C152 122.7(2) . . ?
C154 Fe1 C152 66.2(2) . . ?
C153 Fe1 C152 39.5(2) . . ?
C155 Fe1 C152 66.1(2) . . ?
C101 Fe1 C151 94.4(2) . . ?
C154 Fe1 C151 66.4(2) . . ?
C153 Fe1 C151 66.3(2) . . ?
C155 Fe1 C151 39.4(2) . . ?
C152 Fe1 C151 39.1(2) . . ?
C101 Fe1 P11 84.08(17) . . ?
C154 Fe1 P11 139.30(18) . . ?
C153 Fe1 P11 103.33(17) . . ?
C155 Fe1 P11 161.01(17) . . ?
C152 Fe1 P11 95.77(16) . . ?
C151 Fe1 P11 122.38(17) . . ?
C101 Fe1 P12 85.88(17) . . ?
C154 Fe1 P12 93.54(17) . . ?
C153 Fe1 P12 112.27(18) . . ?
C155 Fe1 P12 111.74(17) . . ?
C152 Fe1 P12 151.46(19) . . ?
C151 Fe1 P12 150.74(17) . . ?
P11 Fe1 P12 86.80(6) . . ?
C111 P11 C11 103.0(3) . . ?
C111 P11 C121 100.9(2) . . ?
C11 P11 C121 105.9(3) . . ?
C111 P11 Fe1 119.74(19) . . ?
C11 P11 Fe1 108.87(18) . . ?
C121 P11 Fe1 116.87(18) . . ?
C131 P12 C141 99.8(3) . . ?
C131 P12 C12 103.0(3) . . ?
C141 P12 C12 105.2(3) . . ?
C131 P12 Fe1 117.39(18) . . ?
C141 P12 Fe1 118.5(2) . . ?
C12 P12 Fe1 111.00(19) . . ?
C12 C11 P11 110.9(4) . . ?
C12 C11 H11A 109.5 . . ?
P11 C11 H11A 109.5 . . ?
C12 C11 H11B 109.5 . . ?
P11 C11 H11B 109.5 . . ?
H11A C11 H11B 108.0 . . ?
C11 C12 P12 111.8(4) . . ?
C11 C12 H12A 109.3 . . ?
P12 C12 H12A 109.3 . . ?
C11 C12 H12B 109.3 . . ?
P12 C12 H12B 109.3 . . ?
H12A C12 H12B 107.9 . . ?
C102 C101 Fe1 175.7(5) . . ?
C101 C102 C103 175.2(7) . . ?
C108 C103 C104 118.3(6) . . ?
C108 C103 C102 120.7(6) . . ?
C104 C103 C102 121.1(6) . . ?
C105 C104 C103 121.3(7) . . ?
C105 C104 H102 119.4 . . ?
C103 C104 H102 119.4 . . ?
C106 C105 C104 119.1(8) . . ?
C106 C105 H103 120.4 . . ?
C104 C105 H103 120.4 . . ?
C105 C106 C107 121.1(8) . . ?
C105 C106 H104 119.5 . . ?
C107 C106 H104 119.5 . . ?
C106 C107 C108 119.4(8) . . ?
C106 C107 H105 120.3 . . ?
C108 C107 H105 120.3 . . ?
C103 C108 C107 120.8(7) . . ?
C103 C108 H106 119.6 . . ?
C107 C108 H106 119.6 . . ?
C112 C111 C116 118.8(5) . . ?
C112 C111 P11 121.0(4) . . ?
C116 C111 P11 120.2(4) . . ?
C113 C112 C111 119.9(5) . . ?
C113 C112 H112 120.0 . . ?
C111 C112 H112 120.0 . . ?
C114 C113 C112 120.5(6) . . ?
C114 C113 H113 119.8 . . ?
C112 C113 H113 119.8 . . ?
C115 C114 C113 119.7(5) . . ?
C115 C114 H114 120.2 . . ?
C113 C114 H114 120.2 . . ?
C114 C115 C116 120.5(6) . . ?
C114 C115 H115 119.7 . . ?
C116 C115 H115 119.7 . . ?
C115 C116 C111 120.5(6) . . ?
C115 C116 H116 119.8 . . ?
C111 C116 H116 119.8 . . ?
C126 C121 C122 118.9(5) . . ?
C126 C121 P11 122.9(4) . . ?
C122 C121 P11 118.0(4) . . ?
C123 C122 C121 120.5(6) . . ?
C123 C122 H122 119.7 . . ?
C121 C122 H122 119.7 . . ?
C124 C123 C122 119.6(6) . . ?
C124 C123 H123 120.2 . . ?
C122 C123 H123 120.2 . . ?
C125 C124 C123 120.4(6) . . ?
C125 C124 H124 119.8 . . ?
C123 C124 H124 119.8 . . ?
C124 C125 C126 119.6(6) . . ?
C124 C125 H125 120.2 . . ?
C126 C125 H125 120.2 . . ?
C121 C126 C125 120.9(5) . . ?
C121 C126 H126 119.5 . . ?
C125 C126 H126 119.5 . . ?
C136 C131 C132 117.1(5) . . ?
C136 C131 P12 122.8(5) . . ?
C132 C131 P12 120.0(4) . . ?
C133 C132 C131 121.7(6) . . ?
C133 C132 H132 119.1 . . ?
C131 C132 H132 119.1 . . ?
C132 C133 C134 120.8(6) . . ?
C132 C133 H133 119.6 . . ?
C134 C133 H133 119.6 . . ?
C133 C134 C135 118.1(6) . . ?
C133 C134 H134 121.0 . . ?
C135 C134 H134 121.0 . . ?
C136 C135 C134 120.9(6) . . ?
C136 C135 H135 119.6 . . ?
C134 C135 H135 119.6 . . ?
C135 C136 C131 121.3(6) . . ?
C135 C136 H136 119.3 . . ?
C131 C136 H136 119.3 . . ?
C146 C141 C142 118.9(5) . . ?
C146 C141 P12 118.7(4) . . ?
C142 C141 P12 122.1(5) . . ?
C143 C142 C141 120.5(6) . . ?
C143 C142 H142 119.8 . . ?
C141 C142 H142 119.8 . . ?
C144 C143 C142 120.7(6) . . ?
C144 C143 H143 119.7 . . ?
C142 C143 H143 119.7 . . ?
C143 C144 C145 119.8(6) . . ?
C143 C144 H144 120.1 . . ?
C145 C144 H144 120.1 . . ?
C144 C145 C146 119.7(6) . . ?
C144 C145 H145 120.2 . . ?
C146 C145 H145 120.2 . . ?
C141 C146 C145 120.3(6) . . ?
C141 C146 H146 119.8 . . ?
C145 C146 H146 119.8 . . ?
C152 C151 C155 107.9(5) . . ?
C152 C151 Fe1 69.9(3) . . ?
C155 C151 Fe1 69.7(3) . . ?
C152 C151 H151 126.1 . . ?
C155 C151 H151 126.1 . . ?
Fe1 C151 H151 125.8 . . ?
C151 C152 C153 108.7(5) . . ?
C151 C152 Fe1 70.9(3) . . ?
C153 C152 Fe1 69.9(3) . . ?
C151 C152 H152 125.6 . . ?
C153 C152 H152 125.6 . . ?
Fe1 C152 H152 125.2 . . ?
C152 C153 C154 107.6(5) . . ?
C152 C153 Fe1 70.6(3) . . ?
C154 C153 Fe1 69.9(3) . . ?
C152 C153 H153 126.2 . . ?
C154 C153 H153 126.2 . . ?
Fe1 C153 H153 124.9 . . ?
C153 C154 C155 108.2(5) . . ?
C153 C154 Fe1 70.4(3) . . ?
C155 C154 Fe1 70.7(3) . . ?
C153 C154 H154 125.9 . . ?
C155 C154 H154 125.9 . . ?
Fe1 C154 H154 124.6 . . ?
C151 C155 C154 107.6(6) . . ?
C151 C155 Fe1 70.8(3) . . ?
C154 C155 Fe1 69.4(3) . . ?
C151 C155 H155 126.2 . . ?
C154 C155 H155 126.2 . . ?
Fe1 C155 H155 125.1 . . ?
C201 Fe2 C254 137.3(2) . . ?
C201 Fe2 C255 100.2(2) . . ?
C254 Fe2 C255 40.1(2) . . ?
C201 Fe2 C253 158.0(2) . . ?
C254 Fe2 C253 39.6(2) . . ?
C255 Fe2 C253 66.8(2) . . ?
C201 Fe2 C251 92.4(2) . . ?
C254 Fe2 C251 66.5(2) . . ?
C255 Fe2 C251 39.7(2) . . ?
C253 Fe2 C251 66.1(2) . . ?
C201 Fe2 C252 119.4(2) . . ?
C254 Fe2 C252 66.9(2) . . ?
C255 Fe2 C252 66.7(2) . . ?
C253 Fe2 C252 39.9(2) . . ?
C251 Fe2 C252 39.0(2) . . ?
C201 Fe2 P21 84.99(17) . . ?
C254 Fe2 P21 137.59(18) . . ?
C255 Fe2 P21 164.24(18) . . ?
C253 Fe2 P21 103.23(18) . . ?
C251 Fe2 P21 125.82(17) . . ?
C252 Fe2 P21 97.75(17) . . ?
C201 Fe2 P22 83.51(17) . . ?
C254 Fe2 P22 94.47(17) . . ?
C255 Fe2 P22 108.32(17) . . ?
C253 Fe2 P22 116.94(17) . . ?
C251 Fe2 P22 146.62(17) . . ?
C252 Fe2 P22 156.88(17) . . ?
P21 Fe2 P22 86.94(6) . . ?
C221 P21 C211 99.5(3) . . ?
C221 P21 C21 106.7(3) . . ?
C211 P21 C21 102.8(3) . . ?
C221 P21 Fe2 117.20(19) . . ?
C211 P21 Fe2 119.82(19) . . ?
C21 P21 Fe2 109.14(18) . . ?
C241 P22 C231 101.8(3) . . ?
C241 P22 C22 108.1(3) . . ?
C231 P22 C22 100.4(3) . . ?
C241 P22 Fe2 114.91(19) . . ?
C231 P22 Fe2 120.15(19) . . ?
C22 P22 Fe2 109.98(18) . . ?
C22 C21 P21 110.7(4) . . ?
C22 C21 H21A 109.5 . . ?
P21 C21 H21A 109.5 . . ?
C22 C21 H21B 109.5 . . ?
P21 C21 H21B 109.5 . . ?
H21A C21 H21B 108.1 . . ?
C21 C22 P22 113.0(4) . . ?
C21 C22 H22A 109.0 . . ?
P22 C22 H22A 109.0 . . ?
C21 C22 H22B 109.0 . . ?
P22 C22 H22B 109.0 . . ?
H22A C22 H22B 107.8 . . ?
C202 C201 Fe2 179.5(6) . . ?
C201 C202 C203 177.1(6) . . ?
C208 C203 C204 117.7(5) . . ?
C208 C203 C202 120.1(5) . . ?
C204 C203 C202 122.1(5) . . ?
C205 C204 C203 120.4(5) . . ?
C205 C204 H202 119.8 . . ?
C203 C204 H202 119.8 . . ?
C206 C205 C204 120.4(6) . . ?
C206 C205 H203 119.8 . . ?
C204 C205 H203 119.8 . . ?
C207 C206 C205 120.2(6) . . ?
C207 C206 H204 119.9 . . ?
C205 C206 H204 119.9 . . ?
C206 C207 C208 120.2(6) . . ?
C206 C207 H205 119.9 . . ?
C208 C207 H205 119.9 . . ?
C207 C208 C203 121.0(5) . . ?
C207 C208 H206 119.5 . . ?
C203 C208 H206 119.5 . . ?
C212 C211 C216 118.9(5) . . ?
C212 C211 P21 120.3(5) . . ?
C216 C211 P21 120.8(4) . . ?
C211 C212 C213 120.7(6) . . ?
C211 C212 H212 119.6 . . ?
C213 C212 H212 119.6 . . ?
C214 C213 C212 119.7(6) . . ?
C214 C213 H213 120.2 . . ?
C212 C213 H213 120.2 . . ?
C213 C214 C215 119.8(6) . . ?
C213 C214 H214 120.1 . . ?
C215 C214 H214 120.1 . . ?
C216 C215 C214 120.3(6) . . ?
C216 C215 H215 119.8 . . ?
C214 C215 H215 119.8 . . ?
C215 C216 C211 120.5(6) . . ?
C215 C216 H216 119.7 . . ?
C211 C216 H216 119.7 . . ?
C222 C221 C226 117.5(5) . . ?
C222 C221 P21 119.4(4) . . ?
C226 C221 P21 122.8(4) . . ?
C223 C222 C221 121.3(6) . . ?
C223 C222 H222 119.4 . . ?
C221 C222 H222 119.4 . . ?
C222 C223 C224 120.0(6) . . ?
C222 C223 H223 120.0 . . ?
C224 C223 H223 120.0 . . ?
C225 C224 C223 119.9(6) . . ?
C225 C224 H224 120.1 . . ?
C223 C224 H224 120.1 . . ?
C224 C225 C226 119.8(6) . . ?
C224 C225 H225 120.1 . . ?
C226 C225 H225 120.1 . . ?
C225 C226 C221 121.5(6) . . ?
C225 C226 H226 119.3 . . ?
C221 C226 H226 119.3 . . ?
C236 C231 C232 118.3(5) . . ?
C236 C231 P22 121.9(4) . . ?
C232 C231 P22 119.3(4) . . ?
C233 C232 C231 121.0(5) . . ?
C233 C232 H232 119.5 . . ?
C231 C232 H232 119.5 . . ?
C234 C233 C232 120.1(6) . . ?
C234 C233 H233 119.9 . . ?
C232 C233 H233 119.9 . . ?
C233 C234 C235 119.5(6) . . ?
C233 C234 H234 120.3 . . ?
C235 C234 H234 120.3 . . ?
C234 C235 C236 120.6(6) . . ?
C234 C235 H235 119.7 . . ?
C236 C235 H235 119.7 . . ?
C235 C236 C231 120.5(6) . . ?
C235 C236 H236 119.8 . . ?
C231 C236 H236 119.8 . . ?
C242 C241 C246 119.0(5) . . ?
C242 C241 P22 117.4(5) . . ?
C246 C241 P22 123.4(5) . . ?
C243 C242 C241 120.8(6) . . ?
C243 C242 H242 119.6 . . ?
C241 C242 H242 119.6 . . ?
C242 C243 C244 120.3(6) . . ?
C242 C243 H243 119.8 . . ?
C244 C243 H243 119.8 . . ?
C245 C244 C243 119.0(6) . . ?
C245 C244 H244 120.5 . . ?
C243 C244 H244 120.5 . . ?
C246 C245 C244 120.9(6) . . ?
C246 C245 H245 119.6 . . ?
C244 C245 H245 119.6 . . ?
C245 C246 C241 120.1(6) . . ?
C245 C246 H246 120.0 . . ?
C241 C246 H246 120.0 . . ?
C252 C251 C255 109.6(5) . . ?
C252 C251 Fe2 71.0(3) . . ?
C255 C251 Fe2 70.1(3) . . ?
C252 C251 H251 125.2 . . ?
C255 C251 H251 125.2 . . ?
Fe2 C251 H251 125.4 . . ?
C251 C252 C253 107.3(5) . . ?
C251 C252 Fe2 70.1(3) . . ?
C253 C252 Fe2 69.5(3) . . ?
C251 C252 H252 126.4 . . ?
C253 C252 H252 126.4 . . ?
Fe2 C252 H252 125.6 . . ?
C254 C253 C252 108.0(6) . . ?
C254 C253 Fe2 69.5(3) . . ?
C252 C253 Fe2 70.5(3) . . ?
C254 C253 H253 126.0 . . ?
C252 C253 H253 126.0 . . ?
Fe2 C253 H253 125.6 . . ?
C253 C254 C255 108.4(6) . . ?
C253 C254 Fe2 70.9(3) . . ?
C255 C254 Fe2 70.6(3) . . ?
C253 C254 H254 125.8 . . ?
C255 C254 H254 125.8 . . ?
Fe2 C254 H254 124.3 . . ?
C251 C255 C254 106.7(6) . . ?
C251 C255 Fe2 70.2(3) . . ?
C254 C255 Fe2 69.3(3) . . ?
C251 C255 H255 126.6 . . ?
C254 C255 H255 126.6 . . ?
Fe2 C255 H255 125.4 . . ?
C301 Fe3 C355 102.0(2) . . ?
C301 Fe3 C354 141.1(2) . . ?
C355 Fe3 C354 40.2(2) . . ?
C301 Fe3 C353 152.7(2) . . ?
C355 Fe3 C353 67.0(2) . . ?
C354 Fe3 C353 39.7(2) . . ?
C301 Fe3 C351 89.0(2) . . ?
C355 Fe3 C351 39.6(2) . . ?
C354 Fe3 C351 66.7(2) . . ?
C353 Fe3 C351 66.5(2) . . ?
C301 Fe3 C352 113.0(2) . . ?
C355 Fe3 C352 66.8(2) . . ?
C354 Fe3 C352 67.0(2) . . ?
C353 Fe3 C352 40.0(2) . . ?
C351 Fe3 C352 39.4(2) . . ?
C301 Fe3 P33 84.56(17) . . ?
C355 Fe3 P33 104.91(17) . . ?
C354 Fe3 P33 95.81(17) . . ?
C353 Fe3 P33 121.95(17) . . ?
C351 Fe3 P33 141.25(18) . . ?
C352 Fe3 P33 161.45(17) . . ?
C301 Fe3 P31 86.98(16) . . ?
C355 Fe3 P31 166.57(17) . . ?
C354 Fe3 P31 131.92(17) . . ?
C353 Fe3 P31 100.52(17) . . ?
C351 Fe3 P31 132.19(18) . . ?
C352 Fe3 P31 100.61(17) . . ?
P33 Fe3 P31 85.65(6) . . ?
C311 P31 C321 99.6(3) . . ?
C311 P31 C31 102.3(3) . . ?
C321 P31 C31 104.1(3) . . ?
C311 P31 Fe3 120.1(2) . . ?
C321 P31 Fe3 118.49(19) . . ?
C31 P31 Fe3 110.0(2) . . ?
C32 C31 P31 112.7(4) . . ?
C32 C31 H31A 109.0 . . ?
P31 C31 H31A 109.0 . . ?
C32 C31 H31B 109.0 . . ?
P31 C31 H31B 109.0 . . ?
H31A C31 H31B 107.8 . . ?
C31 C32 P33 109.2(4) . . ?
C31 C32 H32A 109.8 . . ?
P33 C32 H32A 109.8 . . ?
C31 C32 H32B 109.8 . . ?
P33 C32 H32B 109.8 . . ?
H32A C32 H32B 108.3 . . ?
C341 P33 C331 101.9(3) . . ?
C341 P33 C32 106.1(3) . . ?
C331 P33 C32 101.6(3) . . ?
C341 P33 Fe3 116.32(19) . . ?
C331 P33 Fe3 120.7(2) . . ?
C32 P33 Fe3 108.45(19) . . ?
C302 C301 Fe3 179.2(5) . . ?
C301 C302 C303 178.7(7) . . ?
C308 C303 C304 118.3(5) . . ?
C308 C303 C302 121.6(5) . . ?
C304 C303 C302 120.0(5) . . ?
C305 C304 C303 120.7(6) . . ?
C305 C304 H302 119.7 . . ?
C303 C304 H302 119.7 . . ?
C304 C305 C306 120.7(6) . . ?
C304 C305 H303 119.7 . . ?
C306 C305 H303 119.7 . . ?
C305 C306 C307 119.0(6) . . ?
C305 C306 H304 120.5 . . ?
C307 C306 H304 120.5 . . ?
C308 C307 C306 120.2(6) . . ?
C308 C307 H305 119.9 . . ?
C306 C307 H305 119.9 . . ?
C303 C308 C307 121.1(6) . . ?
C303 C308 H306 119.5 . . ?
C307 C308 H306 119.5 . . ?
C312 C311 C316 117.8(6) . . ?
C312 C311 P31 120.7(4) . . ?
C316 C311 P31 121.4(5) . . ?
C313 C312 C311 120.3(5) . . ?
C313 C312 H312 119.9 . . ?
C311 C312 H312 119.9 . . ?
C314 C313 C312 120.9(6) . . ?
C314 C313 H313 119.6 . . ?
C312 C313 H313 119.6 . . ?
C313 C314 C315 119.8(6) . . ?
C313 C314 H314 120.1 . . ?
C315 C314 H314 120.1 . . ?
C314 C315 C316 120.2(6) . . ?
C314 C315 H315 119.9 . . ?
C316 C315 H315 119.9 . . ?
C315 C316 C311 121.0(6) . . ?
C315 C316 H316 119.5 . . ?
C311 C316 H316 119.5 . . ?
C326 C321 C322 119.3(6) . . ?
C326 C321 P31 123.2(5) . . ?
C322 C321 P31 117.4(4) . . ?
C323 C322 C321 120.4(6) . . ?
C323 C322 H322 119.8 . . ?
C321 C322 H322 119.8 . . ?
C324 C323 C322 120.5(6) . . ?
C324 C323 H323 119.7 . . ?
C322 C323 H323 119.7 . . ?
C325 C324 C323 119.4(6) . . ?
C325 C324 H324 120.3 . . ?
C323 C324 H324 120.3 . . ?
C324 C325 C326 120.8(6) . . ?
C324 C325 H325 119.6 . . ?
C326 C325 H325 119.6 . . ?
C321 C326 C325 119.5(6) . . ?
C321 C326 H326 120.2 . . ?
C325 C326 H326 120.2 . . ?
C332 C331 C336 119.1(6) . . ?
C332 C331 P33 119.6(5) . . ?
C336 C331 P33 121.0(5) . . ?
C331 C332 C333 120.8(6) . . ?
C331 C332 H332 119.6 . . ?
C333 C332 H332 119.6 . . ?
C334 C333 C332 119.2(6) . . ?
C334 C333 H333 120.4 . . ?
C332 C333 H333 120.4 . . ?
C335 C334 C333 119.5(6) . . ?
C335 C334 H334 120.2 . . ?
C333 C334 H334 120.2 . . ?
C334 C335 C336 121.7(6) . . ?
C334 C335 H335 119.2 . . ?
C336 C335 H335 119.2 . . ?
C335 C336 C331 119.7(6) . . ?
C335 C336 H336 120.1 . . ?
C331 C336 H336 120.1 . . ?
C342 C341 C346 118.3(5) . . ?
C342 C341 P33 121.0(5) . . ?
C346 C341 P33 120.4(4) . . ?
C343 C342 C341 120.8(6) . . ?
C343 C342 H342 119.6 . . ?
C341 C342 H342 119.6 . . ?
C344 C343 C342 120.6(6) . . ?
C344 C343 H343 119.7 . . ?
C342 C343 H343 119.7 . . ?
C343 C344 C345 119.5(6) . . ?
C343 C344 H344 120.3 . . ?
C345 C344 H344 120.3 . . ?
C344 C345 C346 120.3(6) . . ?
C344 C345 H345 119.8 . . ?
C346 C345 H345 119.8 . . ?
C345 C346 C341 120.4(6) . . ?
C345 C346 H346 119.8 . . ?
C341 C346 H346 119.8 . . ?
C352 C351 C355 108.9(5) . . ?
C352 C351 Fe3 70.3(3) . . ?
C355 C351 Fe3 69.8(3) . . ?
C352 C351 H351 125.5 . . ?
C355 C351 H351 125.5 . . ?
Fe3 C351 H351 125.9 . . ?
C351 C352 C353 107.6(5) . . ?
C351 C352 Fe3 70.3(3) . . ?
C353 C352 Fe3 69.9(3) . . ?
C351 C352 H352 126.2 . . ?
C353 C352 H352 126.2 . . ?
Fe3 C352 H352 125.2 . . ?
C354 C353 C352 108.1(5) . . ?
C354 C353 Fe3 69.9(3) . . ?
C352 C353 Fe3 70.2(3) . . ?
C354 C353 H353 126.0 . . ?
C352 C353 H353 126.0 . . ?
Fe3 C353 H353 125.6 . . ?
C353 C354 C355 107.9(5) . . ?
C353 C354 Fe3 70.4(3) . . ?
C355 C354 Fe3 69.9(3) . . ?
C353 C354 H354 126.1 . . ?
C355 C354 H354 126.1 . . ?
Fe3 C354 H354 125.2 . . ?
C351 C355 C354 107.6(5) . . ?
C351 C355 Fe3 70.6(3) . . ?
C354 C355 Fe3 69.9(3) . . ?
C351 C355 H355 126.2 . . ?
C354 C355 H355 126.2 . . ?
Fe3 C355 H355 124.9 . . ?
C401 Fe4 C453 137.3(2) . . ?
C401 Fe4 C455 120.7(2) . . ?
C453 Fe4 C455 65.6(2) . . ?
C401 Fe4 C454 158.8(2) . . ?
C453 Fe4 C454 39.2(2) . . ?
C455 Fe4 C454 39.5(2) . . ?
C401 Fe4 C452 100.6(2) . . ?
C453 Fe4 C452 39.7(2) . . ?
C455 Fe4 C452 66.0(2) . . ?
C454 Fe4 C452 66.6(2) . . ?
C401 Fe4 C451 92.9(2) . . ?
C453 Fe4 C451 66.2(2) . . ?
C455 Fe4 C451 38.9(2) . . ?
C454 Fe4 C451 66.3(2) . . ?
C452 Fe4 C451 39.8(2) . . ?
C401 Fe4 P42 83.55(17) . . ?
C453 Fe4 P42 139.17(18) . . ?
C455 Fe4 P42 97.51(17) . . ?
C454 Fe4 P42 104.07(18) . . ?
C452 Fe4 P42 162.93(17) . . ?
C451 Fe4 P42 123.98(17) . . ?
C401 Fe4 P41 86.98(17) . . ?
C453 Fe4 P41 93.82(17) . . ?
C455 Fe4 P41 152.32(18) . . ?
C454 Fe4 P41 112.98(18) . . ?
C452 Fe4 P41 110.52(17) . . ?
C451 Fe4 P41 149.74(17) . . ?
P42 Fe4 P41 86.11(6) . . ?
C411 P41 C421 101.9(3) . . ?
C411 P41 C41 104.3(3) . . ?
C421 P41 C41 102.3(3) . . ?
C411 P41 Fe4 119.2(2) . . ?
C421 P41 Fe4 115.99(19) . . ?
C41 P41 Fe4 111.23(18) . . ?
C431 P42 C441 100.6(2) . . ?
C431 P42 C42 105.5(3) . . ?
C441 P42 C42 102.5(3) . . ?
C431 P42 Fe4 117.11(18) . . ?
C441 P42 Fe4 120.5(2) . . ?
C42 P42 Fe4 108.76(19) . . ?
C42 C41 P41 111.5(4) . . ?
C42 C41 H41A 109.3 . . ?
P41 C41 H41A 109.3 . . ?
C42 C41 H41B 109.3 . . ?
P41 C41 H41B 109.3 . . ?
H41A C41 H41B 108.0 . . ?
C41 C42 P42 110.0(4) . . ?
C41 C42 H42A 109.7 . . ?
P42 C42 H42A 109.7 . . ?
C41 C42 H42B 109.7 . . ?
P42 C42 H42B 109.7 . . ?
H42A C42 H42B 108.2 . . ?
C402 C401 Fe4 175.8(5) . . ?
C401 C402 C403 177.5(7) . . ?
C408 C403 C404 117.5(6) . . ?
C408 C403 C402 121.6(6) . . ?
C404 C403 C402 120.8(6) . . ?
C405 C404 C403 121.0(8) . . ?
C405 C404 H402 119.5 . . ?
C403 C404 H402 119.5 . . ?
C406 C405 C404 121.2(8) . . ?
C406 C405 H403 119.4 . . ?
C404 C405 H403 119.4 . . ?
C405 C406 C407 119.4(7) . . ?
C405 C406 H404 120.3 . . ?
C407 C406 H404 120.3 . . ?
C406 C407 C408 119.5(7) . . ?
C406 C407 H405 120.3 . . ?
C408 C407 H405 120.3 . . ?
C403 C408 C407 121.4(7) . . ?
C403 C408 H406 119.3 . . ?
C407 C408 H406 119.3 . . ?
C412 C411 C416 118.8(5) . . ?
C412 C411 P41 119.6(4) . . ?
C416 C411 P41 121.6(5) . . ?
C411 C412 C413 120.8(6) . . ?
C411 C412 H412 119.6 . . ?
C413 C412 H412 119.6 . . ?
C412 C413 C414 119.6(6) . . ?
C412 C413 H413 120.2 . . ?
C414 C413 H413 120.2 . . ?
C415 C414 C413 120.0(6) . . ?
C415 C414 H414 120.0 . . ?
C413 C414 H414 120.0 . . ?
C414 C415 C416 120.4(6) . . ?
C414 C415 H415 119.8 . . ?
C416 C415 H415 119.8 . . ?
C415 C416 C411 120.3(6) . . ?
C415 C416 H416 119.8 . . ?
C411 C416 H416 119.8 . . ?
C426 C421 C422 118.3(5) . . ?
C426 C421 P41 117.5(4) . . ?
C422 C421 P41 124.1(5) . . ?
C421 C422 C423 120.1(6) . . ?
C421 C422 H422 119.9 . . ?
C423 C422 H422 119.9 . . ?
C424 C423 C422 120.8(6) . . ?
C424 C423 H423 119.6 . . ?
C422 C423 H423 119.6 . . ?
C425 C424 C423 119.9(6) . . ?
C425 C424 H424 120.1 . . ?
C423 C424 H424 120.1 . . ?
C424 C425 C426 119.6(6) . . ?
C424 C425 H425 120.2 . . ?
C426 C425 H425 120.2 . . ?
C421 C426 C425 121.3(6) . . ?
C421 C426 H426 119.3 . . ?
C425 C426 H426 119.3 . . ?
C436 C431 C432 117.8(5) . . ?
C436 C431 P42 118.7(4) . . ?
C432 C431 P42 123.4(4) . . ?
C433 C432 C431 120.9(5) . . ?
C433 C432 H432 119.5 . . ?
C431 C432 H432 119.5 . . ?
C434 C433 C432 120.1(6) . . ?
C434 C433 H433 120.0 . . ?
C432 C433 H433 120.0 . . ?
C433 C434 C435 120.4(6) . . ?
C433 C434 H434 119.8 . . ?
C435 C434 H434 119.8 . . ?
C434 C435 C436 119.1(5) . . ?
C434 C435 H435 120.5 . . ?
C436 C435 H435 120.5 . . ?
C431 C436 C435 121.7(5) . . ?
C431 C436 H436 119.1 . . ?
C435 C436 H436 119.1 . . ?
C442 C441 C446 119.7(5) . . ?
C442 C441 P42 119.8(5) . . ?
C446 C441 P42 120.5(4) . . ?
C441 C442 C443 120.8(6) . . ?
C441 C442 H442 119.6 . . ?
C443 C442 H442 119.6 . . ?
C442 C443 C444 119.2(6) . . ?
C442 C443 H443 120.4 . . ?
C444 C443 H443 120.4 . . ?
C445 C444 C443 120.0(6) . . ?
C445 C444 H444 120.0 . . ?
C443 C444 H444 120.0 . . ?
C444 C445 C446 120.5(6) . . ?
C444 C445 H445 119.7 . . ?
C446 C445 H445 119.7 . . ?
C441 C446 C445 119.8(6) . . ?
C441 C446 H446 120.1 . . ?
C445 C446 H446 120.1 . . ?
C455 C451 C452 107.8(6) . . ?
C455 C451 Fe4 70.3(3) . . ?
C452 C451 Fe4 70.0(3) . . ?
C455 C451 H451 126.1 . . ?
C452 C451 H451 126.1 . . ?
Fe4 C451 H451 125.2 . . ?
C453 C452 C451 106.6(5) . . ?
C453 C452 Fe4 69.4(3) . . ?
C451 C452 Fe4 70.1(3) . . ?
C453 C452 H452 126.7 . . ?
C451 C452 H452 126.7 . . ?
Fe4 C452 H452 125.3 . . ?
C454 C453 C452 109.6(5) . . ?
C454 C453 Fe4 71.1(3) . . ?
C452 C453 Fe4 71.0(3) . . ?
C454 C453 H453 125.2 . . ?
C452 C453 H453 125.2 . . ?
Fe4 C453 H453 124.3 . . ?
C453 C454 C455 106.7(6) . . ?
C453 C454 Fe4 69.6(3) . . ?
C455 C454 Fe4 70.1(3) . . ?
C453 C454 H454 126.6 . . ?
C455 C454 H454 126.6 . . ?
Fe4 C454 H454 125.2 . . ?
C451 C455 C454 109.4(5) . . ?
C451 C455 Fe4 70.8(3) . . ?
C454 C455 Fe4 70.4(3) . . ?
C451 C455 H455 125.3 . . ?
C454 C455 H455 125.3 . . ?
Fe4 C455 H455 125.0 . . ?

loop_
_geom_bond_atom_site_label_1
_geom_bond_atom_site_label_2
_geom_bond_distance
_geom_bond_site_symmetry_2
_geom_bond_publ_flag
Fe1 C101 1.908(6) . ?
Fe1 C154 2.085(6) . ?
Fe1 C153 2.093(6) . ?
Fe1 C155 2.101(6) . ?
Fe1 C152 2.103(6) . ?
Fe1 C151 2.116(6) . ?
Fe1 P11 2.1577(16) . ?
Fe1 P12 2.1618(17) . ?
P11 C111 1.829(5) . ?
P11 C11 1.840(6) . ?
P11 C121 1.843(6) . ?
P12 C131 1.844(6) . ?
P12 C141 1.847(6) . ?
P12 C12 1.856(6) . ?
C11 C12 1.514(7) . ?
C11 H11A 0.9900 . ?
C11 H11B 0.9900 . ?
C12 H12A 0.9900 . ?
C12 H12B 0.9900 . ?
C101 C102 1.205(8) . ?
C102 C103 1.443(8) . ?
C103 C108 1.386(8) . ?
C103 C104 1.402(9) . ?
C104 C105 1.389(10) . ?
C104 H102 0.9500 . ?
C105 C106 1.370(11) . ?
C105 H103 0.9500 . ?
C106 C107 1.388(12) . ?
C106 H104 0.9500 . ?
C107 C108 1.392(10) . ?
C107 H105 0.9500 . ?
C108 H106 0.9500 . ?
C111 C112 1.393(8) . ?
C111 C116 1.397(8) . ?
C112 C113 1.393(7) . ?
C112 H112 0.9500 . ?
C113 C114 1.383(8) . ?
C113 H113 0.9500 . ?
C114 C115 1.375(9) . ?
C114 H114 0.9500 . ?
C115 C116 1.383(8) . ?
C115 H115 0.9500 . ?
C116 H116 0.9500 . ?
C121 C126 1.383(8) . ?
C121 C122 1.404(8) . ?
C122 C123 1.394(8) . ?
C122 H122 0.9500 . ?
C123 C124 1.393(9) . ?
C123 H123 0.9500 . ?
C124 C125 1.384(8) . ?
C124 H124 0.9500 . ?
C125 C126 1.402(8) . ?
C125 H125 0.9500 . ?
C126 H126 0.9500 . ?
C131 C136 1.389(7) . ?
C131 C132 1.401(8) . ?
C132 C133 1.376(8) . ?
C132 H132 0.9500 . ?
C133 C134 1.388(8) . ?
C133 H133 0.9500 . ?
C134 C135 1.394(9) . ?
C134 H134 0.9500 . ?
C135 C136 1.385(8) . ?
C135 H135 0.9500 . ?
C136 H136 0.9500 . ?
C141 C146 1.379(8) . ?
C141 C142 1.389(8) . ?
C142 C143 1.382(8) . ?
C142 H142 0.9500 . ?
C143 C144 1.368(9) . ?
C143 H143 0.9500 . ?
C144 C145 1.381(9) . ?
C144 H144 0.9500 . ?
C145 C146 1.404(8) . ?
C145 H145 0.9500 . ?
C146 H146 0.9500 . ?
C151 C152 1.413(9) . ?
C151 C155 1.422(8) . ?
C151 H151 0.9500 . ?
C152 C153 1.417(8) . ?
C152 H152 0.9500 . ?
C153 C154 1.419(8) . ?
C153 H153 0.9500 . ?
C154 C155 1.428(9) . ?
C154 H154 0.9500 . ?
C155 H155 0.9500 . ?
Fe2 C201 1.890(6) . ?
Fe2 C254 2.067(6) . ?
Fe2 C255 2.085(6) . ?
Fe2 C253 2.086(5) . ?
Fe2 C251 2.087(6) . ?
Fe2 C252 2.099(6) . ?
Fe2 P21 2.1430(16) . ?
Fe2 P22 2.1459(16) . ?
P21 C221 1.824(6) . ?
P21 C211 1.830(6) . ?
P21 C21 1.857(6) . ?
P22 C241 1.829(5) . ?
P22 C231 1.840(6) . ?
P22 C22 1.856(6) . ?
C21 C22 1.547(7) . ?
C21 H21A 0.9900 . ?
C21 H21B 0.9900 . ?
C22 H22A 0.9900 . ?
C22 H22B 0.9900 . ?
C201 C202 1.220(8) . ?
C202 C203 1.445(8) . ?
C203 C208 1.401(8) . ?
C203 C204 1.404(8) . ?
C204 C205 1.387(8) . ?
C204 H202 0.9500 . ?
C205 C206 1.378(8) . ?
C205 H203 0.9500 . ?
C206 C207 1.366(8) . ?
C206 H204 0.9500 . ?
C207 C208 1.388(8) . ?
C207 H205 0.9500 . ?
C208 H206 0.9500 . ?
C211 C212 1.387(8) . ?
C211 C216 1.406(8) . ?
C212 C213 1.399(8) . ?
C212 H212 0.9500 . ?
C213 C214 1.386(8) . ?
C213 H213 0.9500 . ?
C214 C215 1.398(8) . ?
C214 H214 0.9500 . ?
C215 C216 1.375(8) . ?
C215 H215 0.9500 . ?
C216 H216 0.9500 . ?
C221 C222 1.393(8) . ?
C221 C226 1.410(8) . ?
C222 C223 1.381(8) . ?
C222 H222 0.9500 . ?
C223 C224 1.397(9) . ?
C223 H223 0.9500 . ?
C224 C225 1.380(9) . ?
C224 H224 0.9500 . ?
C225 C226 1.380(8) . ?
C225 H225 0.9500 . ?
C226 H226 0.9500 . ?
C231 C236 1.395(8) . ?
C231 C232 1.399(8) . ?
C232 C233 1.398(8) . ?
C232 H232 0.9500 . ?
C233 C234 1.380(8) . ?
C233 H233 0.9500 . ?
C234 C235 1.393(8) . ?
C234 H234 0.9500 . ?
C235 C236 1.393(8) . ?
C235 H235 0.9500 . ?
C236 H236 0.9500 . ?
C241 C242 1.393(8) . ?
C241 C246 1.396(8) . ?
C242 C243 1.388(8) . ?
C242 H242 0.9500 . ?
C243 C244 1.393(9) . ?
C243 H243 0.9500 . ?
C244 C245 1.392(9) . ?
C244 H244 0.9500 . ?
C245 C246 1.392(8) . ?
C245 H245 0.9500 . ?
C246 H246 0.9500 . ?
C251 C252 1.396(8) . ?
C251 C255 1.418(8) . ?
C251 H251 0.9500 . ?
C252 C253 1.429(8) . ?
C252 H252 0.9500 . ?
C253 C254 1.408(8) . ?
C253 H253 0.9500 . ?
C254 C255 1.423(9) . ?
C254 H254 0.9500 . ?
C255 H255 0.9500 . ?
Fe3 C301 1.897(5) . ?
Fe3 C355 2.087(5) . ?
Fe3 C354 2.087(6) . ?
Fe3 C353 2.094(6) . ?
Fe3 C351 2.097(6) . ?
Fe3 C352 2.098(6) . ?
Fe3 P33 2.1477(17) . ?
Fe3 P31 2.1684(16) . ?
P31 C311 1.823(6) . ?
P31 C321 1.839(6) . ?
P31 C31 1.854(6) . ?
C31 C32 1.516(8) . ?
C31 H31A 0.9900 . ?
C31 H31B 0.9900 . ?
C32 P33 1.846(6) . ?
C32 H32A 0.9900 . ?
C32 H32B 0.9900 . ?
P33 C341 1.835(6) . ?
P33 C331 1.837(6) . ?
C301 C302 1.215(8) . ?
C302 C303 1.454(8) . ?
C303 C308 1.381(8) . ?
C303 C304 1.403(8) . ?
C304 C305 1.374(8) . ?
C304 H302 0.9500 . ?
C305 C306 1.383(8) . ?
C305 H303 0.9500 . ?
C306 C307 1.393(9) . ?
C306 H304 0.9500 . ?
C307 C308 1.382(8) . ?
C307 H305 0.9500 . ?
C308 H306 0.9500 . ?
C311 C312 1.396(8) . ?
C311 C316 1.397(8) . ?
C312 C313 1.390(8) . ?
C312 H312 0.9500 . ?
C313 C314 1.368(8) . ?
C313 H313 0.9500 . ?
C314 C315 1.373(9) . ?
C314 H314 0.9500 . ?
C315 C316 1.386(8) . ?
C315 H315 0.9500 . ?
C316 H316 0.9500 . ?
C321 C326 1.385(8) . ?
C321 C322 1.387(8) . ?
C322 C323 1.386(9) . ?
C322 H322 0.9500 . ?
C323 C324 1.380(10) . ?
C323 H323 0.9500 . ?
C324 C325 1.370(9) . ?
C324 H324 0.9500 . ?
C325 C326 1.404(9) . ?
C325 H325 0.9500 . ?
C326 H326 0.9500 . ?
C331 C332 1.387(8) . ?
C331 C336 1.402(8) . ?
C332 C333 1.410(8) . ?
C332 H332 0.9500 . ?
C333 C334 1.394(9) . ?
C333 H333 0.9500 . ?
C334 C335 1.379(9) . ?
C334 H334 0.9500 . ?
C335 C336 1.381(8) . ?
C335 H335 0.9500 . ?
C336 H336 0.9500 . ?
C341 C342 1.392(8) . ?
C341 C346 1.403(8) . ?
C342 C343 1.381(9) . ?
C342 H342 0.9500 . ?
C343 C344 1.380(8) . ?
C343 H343 0.9500 . ?
C344 C345 1.385(8) . ?
C344 H344 0.9500 . ?
C345 C346 1.387(8) . ?
C345 H345 0.9500 . ?
C346 H346 0.9500 . ?
C351 C352 1.414(8) . ?
C351 C355 1.417(8) . ?
C351 H351 0.9500 . ?
C352 C353 1.432(8) . ?
C352 H352 0.9500 . ?
C353 C354 1.420(8) . ?
C353 H353 0.9500 . ?
C354 C355 1.433(8) . ?
C354 H354 0.9500 . ?
C355 H355 0.9500 . ?
Fe4 C401 1.902(6) . ?
Fe4 C453 2.085(5) . ?
Fe4 C455 2.100(6) . ?
Fe4 C454 2.104(6) . ?
Fe4 C452 2.105(6) . ?
Fe4 C451 2.107(6) . ?
Fe4 P42 2.1623(17) . ?
Fe4 P41 2.1623(17) . ?
P41 C411 1.823(6) . ?
P41 C421 1.840(6) . ?
P41 C41 1.857(5) . ?
P42 C431 1.834(6) . ?
P42 C441 1.835(6) . ?
P42 C42 1.842(6) . ?
C41 C42 1.514(7) . ?
C41 H41A 0.9900 . ?
C41 H41B 0.9900 . ?
C42 H42A 0.9900 . ?
C42 H42B 0.9900 . ?
C401 C402 1.216(8) . ?
C402 C403 1.430(8) . ?
C403 C408 1.395(9) . ?
C403 C404 1.402(9) . ?
C404 C405 1.383(10) . ?
C404 H402 0.9500 . ?
C405 C406 1.372(12) . ?
C405 H403 0.9500 . ?
C406 C407 1.394(11) . ?
C406 H404 0.9500 . ?
C407 C408 1.402(9) . ?
C407 H405 0.9500 . ?
C408 H406 0.9500 . ?
C411 C412 1.387(9) . ?
C411 C416 1.394(8) . ?
C412 C413 1.391(8) . ?
C412 H412 0.9500 . ?
C413 C414 1.397(9) . ?
C413 H413 0.9500 . ?
C414 C415 1.369(9) . ?
C414 H414 0.9500 . ?
C415 C416 1.394(8) . ?
C415 H415 0.9500 . ?
C416 H416 0.9500 . ?
C421 C426 1.392(8) . ?
C421 C422 1.393(8) . ?
C422 C423 1.396(9) . ?
C422 H422 0.9500 . ?
C423 C424 1.379(9) . ?
C423 H423 0.9500 . ?
C424 C425 1.378(8) . ?
C424 H424 0.9500 . ?
C425 C426 1.397(9) . ?
C425 H425 0.9500 . ?
C426 H426 0.9500 . ?
C431 C436 1.389(8) . ?
C431 C432 1.401(8) . ?
C432 C433 1.390(8) . ?
C432 H432 0.9500 . ?
C433 C434 1.380(8) . ?
C433 H433 0.9500 . ?
C434 C435 1.385(8) . ?
C434 H434 0.9500 . ?
C435 C436 1.398(8) . ?
C435 H435 0.9500 . ?
C436 H436 0.9500 . ?
C441 C442 1.384(8) . ?
C441 C446 1.390(8) . ?
C442 C443 1.391(8) . ?
C442 H442 0.9500 . ?
C443 C444 1.398(9) . ?
C443 H443 0.9500 . ?
C444 C445 1.379(8) . ?
C444 H444 0.9500 . ?
C445 C446 1.391(8) . ?
C445 H445 0.9500 . ?
C446 H446 0.9500 . ?
C451 C455 1.402(8) . ?
C451 C452 1.434(8) . ?
C451 H451 0.9500 . ?
C452 C453 1.421(9) . ?
C452 H452 0.9500 . ?
C453 C454 1.407(8) . ?
C453 H453 0.9500 . ?
C454 C455 1.420(9) . ?
C454 H454 0.9500 . ?
C455 H455 0.9500 . ?

loop_
_geom_torsion_atom_site_label_1
_geom_torsion_atom_site_label_2
_geom_torsion_atom_site_label_3
_geom_torsion_atom_site_label_4
_geom_torsion
_geom_torsion_site_symmetry_1
_geom_torsion_site_symmetry_2
_geom_torsion_site_symmetry_3
_geom_torsion_site_symmetry_4
_geom_torsion_publ_flag
C111 P11 C11 C12 -164.5(4) . . . . ?
C121 P11 C11 C12 90.0(4) . . . . ?
Fe1 P11 C11 C12 -36.4(4) . . . . ?
P11 C11 C12 P12 26.8(5) . . . . ?
C131 P12 C12 C11 -133.7(4) . . . . ?
C141 P12 C12 C11 122.2(4) . . . . ?
Fe1 P12 C12 C11 -7.2(5) . . . . ?
C108 C103 C104 C105 -0.5(9) . . . . ?
C102 C103 C104 C105 178.6(6) . . . . ?
C103 C104 C105 C106 1.0(10) . . . . ?
C104 C105 C106 C107 -1.4(12) . . . . ?
C105 C106 C107 C108 1.4(12) . . . . ?
C104 C103 C108 C107 0.6(10) . . . . ?
C102 C103 C108 C107 -178.5(6) . . . . ?
C106 C107 C108 C103 -1.0(12) . . . . ?
C11 P11 C111 C112 136.1(5) . . . . ?
C121 P11 C111 C112 -114.6(5) . . . . ?
Fe1 P11 C111 C112 15.1(5) . . . . ?
C11 P11 C111 C116 -44.0(5) . . . . ?
C121 P11 C111 C116 65.3(5) . . . . ?
Fe1 P11 C111 C116 -164.9(4) . . . . ?
C116 C111 C112 C113 -2.7(8) . . . . ?
P11 C111 C112 C113 177.2(4) . . . . ?
C111 C112 C113 C114 2.0(9) . . . . ?
C112 C113 C114 C115 -0.1(9) . . . . ?
C113 C114 C115 C116 -1.2(9) . . . . ?
C114 C115 C116 C111 0.4(9) . . . . ?
C112 C111 C116 C115 1.5(9) . . . . ?
P11 C111 C116 C115 -178.4(5) . . . . ?
C111 P11 C121 C126 -123.5(5) . . . . ?
C11 P11 C121 C126 -16.4(5) . . . . ?
Fe1 P11 C121 C126 105.0(5) . . . . ?
C111 P11 C121 C122 60.9(5) . . . . ?
C11 P11 C121 C122 167.9(4) . . . . ?
Fe1 P11 C121 C122 -70.7(5) . . . . ?
C126 C121 C122 C123 -2.1(8) . . . . ?
P11 C121 C122 C123 173.7(5) . . . . ?
C121 C122 C123 C124 -0.2(9) . . . . ?
C122 C123 C124 C125 2.2(9) . . . . ?
C123 C124 C125 C126 -1.8(9) . . . . ?
C122 C121 C126 C125 2.5(8) . . . . ?
P11 C121 C126 C125 -173.2(4) . . . . ?
C124 C125 C126 C121 -0.5(9) . . . . ?
C141 P12 C131 C136 -30.9(5) . . . . ?
C12 P12 C131 C136 -139.1(5) . . . . ?
Fe1 P12 C131 C136 98.6(5) . . . . ?
C141 P12 C131 C132 152.2(5) . . . . ?
C12 P12 C131 C132 43.9(5) . . . . ?
Fe1 P12 C131 C132 -78.3(5) . . . . ?
C136 C131 C132 C133 2.1(9) . . . . ?
P12 C131 C132 C133 179.2(5) . . . . ?
C131 C132 C133 C134 -1.4(9) . . . . ?
C132 C133 C134 C135 -0.8(9) . . . . ?
C133 C134 C135 C136 2.2(9) . . . . ?
C134 C135 C136 C131 -1.5(9) . . . . ?
C132 C131 C136 C135 -0.7(8) . . . . ?
P12 C131 C136 C135 -177.7(4) . . . . ?
C131 P12 C141 C146 97.9(5) . . . . ?
C12 P12 C141 C146 -155.6(5) . . . . ?
Fe1 P12 C141 C146 -30.9(5) . . . . ?
C131 P12 C141 C142 -77.2(5) . . . . ?
C12 P12 C141 C142 29.3(6) . . . . ?
Fe1 P12 C141 C142 154.1(4) . . . . ?
C146 C141 C142 C143 0.0(9) . . . . ?
P12 C141 C142 C143 175.0(5) . . . . ?
C141 C142 C143 C144 -2.5(10) . . . . ?
C142 C143 C144 C145 2.7(10) . . . . ?
C143 C144 C145 C146 -0.5(10) . . . . ?
C142 C141 C146 C145 2.3(9) . . . . ?
P12 C141 C146 C145 -173.0(5) . . . . ?
C144 C145 C146 C141 -2.0(9) . . . . ?
C155 C151 C152 C153 -0.2(6) . . . . ?
Fe1 C151 C152 C153 -59.9(4) . . . . ?
C155 C151 C152 Fe1 59.7(4) . . . . ?
C151 C152 C153 C154 0.2(6) . . . . ?
Fe1 C152 C153 C154 -60.4(4) . . . . ?
C151 C152 C153 Fe1 60.5(4) . . . . ?
C152 C153 C154 C155 -0.1(6) . . . . ?
Fe1 C153 C154 C155 -60.9(4) . . . . ?
C152 C153 C154 Fe1 60.9(4) . . . . ?
C152 C151 C155 C154 0.2(7) . . . . ?
Fe1 C151 C155 C154 60.0(4) . . . . ?
C152 C151 C155 Fe1 -59.8(4) . . . . ?
C153 C154 C155 C151 -0.1(7) . . . . ?
Fe1 C154 C155 C151 -60.9(4) . . . . ?
C153 C154 C155 Fe1 60.8(4) . . . . ?
C221 P21 C21 C22 97.5(4) . . . . ?
C211 P21 C21 C22 -158.3(4) . . . . ?
Fe2 P21 C21 C22 -30.1(4) . . . . ?
P21 C21 C22 P22 11.9(6) . . . . ?
C241 P22 C22 C21 136.7(4) . . . . ?
C231 P22 C22 C21 -117.0(4) . . . . ?
Fe2 P22 C22 C21 10.6(5) . . . . ?
C208 C203 C204 C205 2.2(8) . . . . ?
C202 C203 C204 C205 -179.4(5) . . . . ?
C203 C204 C205 C206 -2.6(8) . . . . ?
C204 C205 C206 C207 2.4(9) . . . . ?
C205 C206 C207 C208 -1.9(9) . . . . ?
C206 C207 C208 C203 1.6(10) . . . . ?
C204 C203 C208 C207 -1.8(9) . . . . ?
C202 C203 C208 C207 179.8(6) . . . . ?
C221 P21 C211 C212 -139.8(5) . . . . ?
C21 P21 C211 C212 110.5(5) . . . . ?
Fe2 P21 C211 C212 -10.7(5) . . . . ?
C221 P21 C211 C216 41.4(5) . . . . ?
C21 P21 C211 C216 -68.3(5) . . . . ?
Fe2 P21 C211 C216 170.5(4) . . . . ?
C216 C211 C212 C213 -0.1(9) . . . . ?
P21 C211 C212 C213 -178.9(4) . . . . ?
C211 C212 C213 C214 0.7(9) . . . . ?
C212 C213 C214 C215 -1.4(9) . . . . ?
C213 C214 C215 C216 1.5(9) . . . . ?
C214 C215 C216 C211 -0.9(9) . . . . ?
C212 C211 C216 C215 0.2(8) . . . . ?
P21 C211 C216 C215 179.0(4) . . . . ?
C211 P21 C221 C222 57.6(5) . . . . ?
C21 P21 C221 C222 164.2(5) . . . . ?
Fe2 P21 C221 C222 -73.2(5) . . . . ?
C211 P21 C221 C226 -128.5(5) . . . . ?
C21 P21 C221 C226 -21.9(6) . . . . ?
Fe2 P21 C221 C226 100.7(5) . . . . ?
C226 C221 C222 C223 -0.7(9) . . . . ?
P21 C221 C222 C223 173.5(5) . . . . ?
C221 C222 C223 C224 -0.5(10) . . . . ?
C222 C223 C224 C225 0.8(10) . . . . ?
C223 C224 C225 C226 0.3(10) . . . . ?
C224 C225 C226 C221 -1.6(10) . . . . ?
C222 C221 C226 C225 1.8(9) . . . . ?
P21 C221 C226 C225 -172.2(5) . . . . ?
C241 P22 C231 C236 32.2(5) . . . . ?
C22 P22 C231 C236 -78.9(5) . . . . ?
Fe2 P22 C231 C236 160.5(4) . . . . ?
C241 P22 C231 C232 -156.1(5) . . . . ?
C22 P22 C231 C232 92.7(5) . . . . ?
Fe2 P22 C231 C232 -27.8(5) . . . . ?
C236 C231 C232 C233 2.5(8) . . . . ?
P22 C231 C232 C233 -169.4(5) . . . . ?
C231 C232 C233 C234 -1.3(9) . . . . ?
C232 C233 C234 C235 -0.6(9) . . . . ?
C233 C234 C235 C236 1.3(9) . . . . ?
C234 C235 C236 C231 -0.1(9) . . . . ?
C232 C231 C236 C235 -1.8(8) . . . . ?
P22 C231 C236 C235 169.9(4) . . . . ?
C231 P22 C241 C242 55.4(5) . . . . ?
C22 P22 C241 C242 160.6(5) . . . . ?
Fe2 P22 C241 C242 -76.2(5) . . . . ?
C231 P22 C241 C246 -130.0(5) . . . . ?
C22 P22 C241 C246 -24.7(6) . . . . ?
Fe2 P22 C241 C246 98.5(5) . . . . ?
C246 C241 C242 C243 0.5(9) . . . . ?
P22 C241 C242 C243 175.4(5) . . . . ?
C241 C242 C243 C244 0.1(10) . . . . ?
C242 C243 C244 C245 -0.2(10) . . . . ?
C243 C244 C245 C246 -0.4(10) . . . . ?
C244 C245 C246 C241 1.0(10) . . . . ?
C242 C241 C246 C245 -1.0(9) . . . . ?
P22 C241 C246 C245 -175.6(5) . . . . ?
C255 C251 C252 C253 -0.2(7) . . . . ?
Fe2 C251 C252 C253 -59.9(4) . . . . ?
C255 C251 C252 Fe2 59.6(4) . . . . ?
C251 C252 C253 C254 0.6(7) . . . . ?
Fe2 C252 C253 C254 -59.6(4) . . . . ?
C251 C252 C253 Fe2 60.2(4) . . . . ?
C252 C253 C254 C255 -0.7(7) . . . . ?
Fe2 C253 C254 C255 -61.0(4) . . . . ?
C252 C253 C254 Fe2 60.3(4) . . . . ?
C252 C251 C255 C254 -0.2(7) . . . . ?
Fe2 C251 C255 C254 60.0(4) . . . . ?
C252 C251 C255 Fe2 -60.2(4) . . . . ?
C253 C254 C255 C251 0.6(7) . . . . ?
Fe2 C254 C255 C251 -60.6(4) . . . . ?
C253 C254 C255 Fe2 61.1(4) . . . . ?
C311 P31 C31 C32 -128.1(5) . . . . ?
C321 P31 C31 C32 128.6(5) . . . . ?
Fe3 P31 C31 C32 0.6(5) . . . . ?
P31 C31 C32 P33 -24.8(6) . . . . ?
C31 C32 P33 C341 165.8(4) . . . . ?
C31 C32 P33 C331 -88.0(5) . . . . ?
C31 C32 P33 Fe3 40.2(5) . . . . ?
C308 C303 C304 C305 1.7(9) . . . . ?
C302 C303 C304 C305 -177.4(6) . . . . ?
C303 C304 C305 C306 0.2(10) . . . . ?
C304 C305 C306 C307 -1.8(10) . . . . ?
C305 C306 C307 C308 1.5(10) . . . . ?
C304 C303 C308 C307 -2.0(9) . . . . ?
C302 C303 C308 C307 177.1(6) . . . . ?
C306 C307 C308 C303 0.4(9) . . . . ?
C321 P31 C311 C312 -134.1(5) . . . . ?
C31 P31 C311 C312 119.0(5) . . . . ?
Fe3 P31 C311 C312 -3.0(6) . . . . ?
C321 P31 C311 C316 48.4(6) . . . . ?
C31 P31 C311 C316 -58.5(6) . . . . ?
Fe3 P31 C311 C316 179.5(4) . . . . ?
C316 C311 C312 C313 1.1(8) . . . . ?
P31 C311 C312 C313 -176.5(4) . . . . ?
C311 C312 C313 C314 -0.4(9) . . . . ?
C312 C313 C314 C315 -0.6(9) . . . . ?
C313 C314 C315 C316 0.9(10) . . . . ?
C314 C315 C316 C311 -0.3(10) . . . . ?
C312 C311 C316 C315 -0.7(9) . . . . ?
P31 C311 C316 C315 176.8(5) . . . . ?
C311 P31 C321 C326 -127.3(5) . . . . ?
C31 P31 C321 C326 -21.9(6) . . . . ?
Fe3 P31 C321 C326 100.6(5) . . . . ?
C311 P31 C321 C322 53.3(5) . . . . ?
C31 P31 C321 C322 158.7(5) . . . . ?
Fe3 P31 C321 C322 -78.7(5) . . . . ?
C326 C321 C322 C323 0.1(9) . . . . ?
P31 C321 C322 C323 179.5(5) . . . . ?
C321 C322 C323 C324 2.0(10) . . . . ?
C322 C323 C324 C325 -2.7(10) . . . . ?
C323 C324 C325 C326 1.4(10) . . . . ?
C322 C321 C326 C325 -1.4(9) . . . . ?
P31 C321 C326 C325 179.3(4) . . . . ?
C324 C325 C326 C321 0.7(9) . . . . ?
C341 P33 C331 C332 -140.7(5) . . . . ?
C32 P33 C331 C332 109.9(5) . . . . ?
Fe3 P33 C331 C332 -10.0(6) . . . . ?
C341 P33 C331 C336 45.2(5) . . . . ?
C32 P33 C331 C336 -64.2(5) . . . . ?
Fe3 P33 C331 C336 175.9(4) . . . . ?
C336 C331 C332 C333 -1.4(9) . . . . ?
P33 C331 C332 C333 -175.7(4) . . . . ?
C331 C332 C333 C334 0.6(9) . . . . ?
C332 C333 C334 C335 -0.2(9) . . . . ?
C333 C334 C335 C336 0.7(9) . . . . ?
C334 C335 C336 C331 -1.6(9) . . . . ?
C332 C331 C336 C335 1.9(9) . . . . ?
P33 C331 C336 C335 176.1(4) . . . . ?
C331 P33 C341 C342 41.9(5) . . . . ?
C32 P33 C341 C342 147.8(5) . . . . ?
Fe3 P33 C341 C342 -91.5(5) . . . . ?
C331 P33 C341 C346 -144.9(5) . . . . ?
C32 P33 C341 C346 -38.9(5) . . . . ?
Fe3 P33 C341 C346 81.8(5) . . . . ?
C346 C341 C342 C343 2.5(9) . . . . ?
P33 C341 C342 C343 176.0(5) . . . . ?
C341 C342 C343 C344 -1.1(10) . . . . ?
C342 C343 C344 C345 0.0(9) . . . . ?
C343 C344 C345 C346 -0.6(9) . . . . ?
C344 C345 C346 C341 2.1(9) . . . . ?
C342 C341 C346 C345 -3.0(8) . . . . ?
P33 C341 C346 C345 -176.5(4) . . . . ?
C355 C351 C352 C353 -0.9(6) . . . . ?
Fe3 C351 C352 C353 -60.2(4) . . . . ?
C355 C351 C352 Fe3 59.3(4) . . . . ?
C351 C352 C353 C354 0.6(6) . . . . ?
Fe3 C352 C353 C354 -59.9(4) . . . . ?
C351 C352 C353 Fe3 60.4(4) . . . . ?
C352 C353 C354 C355 -0.1(6) . . . . ?
Fe3 C353 C354 C355 -60.1(4) . . . . ?
C352 C353 C354 Fe3 60.0(4) . . . . ?
C352 C351 C355 C354 0.8(7) . . . . ?
Fe3 C351 C355 C354 60.4(4) . . . . ?
C352 C351 C355 Fe3 -59.6(4) . . . . ?
C353 C354 C355 C351 -0.4(7) . . . . ?
Fe3 C354 C355 C351 -60.9(4) . . . . ?
C353 C354 C355 Fe3 60.4(4) . . . . ?
C411 P41 C41 C42 -122.2(4) . . . . ?
C421 P41 C41 C42 132.0(4) . . . . ?
Fe4 P41 C41 C42 7.5(5) . . . . ?
P41 C41 C42 P42 -28.5(5) . . . . ?
C431 P42 C42 C41 -87.4(4) . . . . ?
C441 P42 C42 C41 167.7(4) . . . . ?
Fe4 P42 C42 C41 39.0(4) . . . . ?
C408 C403 C404 C405 -1.1(10) . . . . ?
C402 C403 C404 C405 179.2(6) . . . . ?
C403 C404 C405 C406 1.2(12) . . . . ?
C404 C405 C406 C407 0.0(13) . . . . ?
C405 C406 C407 C408 -1.1(11) . . . . ?
C404 C403 C408 C407 0.0(9) . . . . ?
C402 C403 C408 C407 179.7(6) . . . . ?
C406 C407 C408 C403 1.1(10) . . . . ?
C421 P41 C411 C412 -117.9(5) . . . . ?
C41 P41 C411 C412 136.0(5) . . . . ?
Fe4 P41 C411 C412 11.2(6) . . . . ?
C421 P41 C411 C416 63.0(5) . . . . ?
C41 P41 C411 C416 -43.1(6) . . . . ?
Fe4 P41 C411 C416 -167.9(4) . . . . ?
C416 C411 C412 C413 -3.4(9) . . . . ?
P41 C411 C412 C413 177.5(5) . . . . ?
C411 C412 C413 C414 2.8(9) . . . . ?
C412 C413 C414 C415 -1.1(9) . . . . ?
C413 C414 C415 C416 0.2(10) . . . . ?
C414 C415 C416 C411 -0.9(10) . . . . ?
C412 C411 C416 C415 2.4(9) . . . . ?
P41 C411 C416 C415 -178.4(5) . . . . ?
C411 P41 C421 C426 -158.7(5) . . . . ?
C41 P41 C421 C426 -51.0(5) . . . . ?
Fe4 P41 C421 C426 70.2(5) . . . . ?
C411 P41 C421 C422 25.1(6) . . . . ?
C41 P41 C421 C422 132.8(5) . . . . ?
Fe4 P41 C421 C422 -106.0(5) . . . . ?
C426 C421 C422 C423 0.9(9) . . . . ?
P41 C421 C422 C423 177.1(5) . . . . ?
C421 C422 C423 C424 0.0(10) . . . . ?
C422 C423 C424 C425 -0.3(11) . . . . ?
C423 C424 C425 C426 -0.5(11) . . . . ?
C422 C421 C426 C425 -1.6(10) . . . . ?
P41 C421 C426 C425 -178.1(5) . . . . ?
C424 C425 C426 C421 1.5(11) . . . . ?
C441 P42 C431 C436 -66.6(5) . . . . ?
C42 P42 C431 C436 -172.8(4) . . . . ?
Fe4 P42 C431 C436 66.0(5) . . . . ?
C441 P42 C431 C432 117.3(5) . . . . ?
C42 P42 C431 C432 11.1(5) . . . . ?
Fe4 P42 C431 C432 -110.1(5) . . . . ?
C436 C431 C432 C433 -2.7(8) . . . . ?
P42 C431 C432 C433 173.4(4) . . . . ?
C431 C432 C433 C434 0.5(9) . . . . ?
C432 C433 C434 C435 2.1(9) . . . . ?
C433 C434 C435 C436 -2.4(9) . . . . ?
C432 C431 C436 C435 2.4(8) . . . . ?
P42 C431 C436 C435 -173.9(4) . . . . ?
C434 C435 C436 C431 0.1(9) . . . . ?
C431 P42 C441 C442 -60.6(5) . . . . ?
C42 P42 C441 C442 48.1(5) . . . . ?
Fe4 P42 C441 C442 169.0(4) . . . . ?
C431 P42 C441 C446 117.2(5) . . . . ?
C42 P42 C441 C446 -134.1(5) . . . . ?
Fe4 P42 C441 C446 -13.3(5) . . . . ?
C446 C441 C442 C443 -0.2(9) . . . . ?
P42 C441 C442 C443 177.5(5) . . . . ?
C441 C442 C443 C444 -0.4(9) . . . . ?
C442 C443 C444 C445 1.2(9) . . . . ?
C443 C444 C445 C446 -1.4(9) . . . . ?
C442 C441 C446 C445 0.0(8) . . . . ?
P42 C441 C446 C445 -177.7(4) . . . . ?
C444 C445 C446 C441 0.8(9) . . . . ?
C455 C451 C452 C453 0.3(6) . . . . ?
Fe4 C451 C452 C453 -60.1(4) . . . . ?
C455 C451 C452 Fe4 60.4(4) . . . . ?
C451 C452 C453 C454 -0.3(6) . . . . ?
Fe4 C452 C453 C454 -60.9(4) . . . . ?
C451 C452 C453 Fe4 60.6(4) . . . . ?
C452 C453 C454 C455 0.2(6) . . . . ?
Fe4 C453 C454 C455 -60.6(4) . . . . ?
C452 C453 C454 Fe4 60.8(4) . . . . ?
C452 C451 C455 C454 -0.2(7) . . . . ?
Fe4 C451 C455 C454 60.1(4) . . . . ?
C452 C451 C455 Fe4 -60.3(4) . . . . ?
C453 C454 C455 C451 0.0(6) . . . . ?
Fe4 C454 C455 C451 -60.3(4) . . . . ?
C453 C454 C455 Fe4 60.3(4) . . . . ?
